data_7128707
loop_
_publ_author_name
'Hasegawa, Sui'
'Ishida, Yutaka'
'Kawaguchi, Hiroyuki'

_publ_section_title
;
 Systematic reductive oligomerization of isocyanides with a vanadium(ii)
 complex.
;
_journal_issue 67
_journal_name_full 'Chemical communications (Cambridge, England)'
_journal_page_first 8296
_journal_page_last 8299
_journal_paper_doi 10.1039/d1cc03463d
_journal_volume 57
_journal_year 2021
_chemical_formula_moiety 'C113 H137 K N5 O6 V2, C16 H40 K O8, C6 H14'
_chemical_formula_sum 'C135 H191 K2 N5 O14 V2'
_chemical_formula_weight 2288.00
_space_group_crystal_system triclinic
_space_group_IT_number 2
_space_group_name_Hall '-P 1'
_space_group_name_H-M_alt 'P -1'
_atom_sites_solution_hydrogens geom
_atom_sites_solution_primary dual
_atom_sites_solution_secondary difmap
_audit_creation_date 2020-01-17
_audit_creation_method
;
Olex2 1.3
(compiled Nov 21 2019 18:26:39 for OlexSys, GUI svn.r6003)
;
_audit_update_record
;
2021-04-06 deposited with the CCDC.	2021-07-21 downloaded from the CCDC.
;
_cell_angle_alpha 78.203(3)
_cell_angle_beta 88.731(3)
_cell_angle_gamma 83.903(3)
_cell_formula_units_Z 2
_cell_length_a 16.6092(6)
_cell_length_b 17.7479(6)
_cell_length_c 22.6639(7)
_cell_measurement_reflns_used 12594
_cell_measurement_temperature 123.0
_cell_measurement_theta_max 30.1560
_cell_measurement_theta_min 1.6650
_cell_volume 6502.7(4)
_computing_cell_refinement 'CrysAlisPro 1.171.38.43 (Rigaku OD, 2015)'
_computing_data_collection 'CrystalClear-SM Expert 2.0 r16 (Rigaku, 2014)'
_computing_data_reduction 'CrysAlisPro 1.171.38.43 (Rigaku OD, 2015)'
_computing_molecular_graphics 'Olex2 1.3 (Dolomanov et al., 2009)'
_computing_publication_material 'Olex2 1.3 (Dolomanov et al., 2009)'
_computing_structure_refinement 'SHELXL 2018/3 (Sheldrick, 2015)'
_computing_structure_solution 'SHELXT 2014/5 (Sheldrick, 2014)'
_diffrn_ambient_temperature 123.0
_diffrn_detector 'CCD area detector'
_diffrn_detector_area_resol_mean 7.1429
_diffrn_detector_type 'Rigaku Saturn724+ area detector'
_diffrn_measured_fraction_theta_full 0.994
_diffrn_measured_fraction_theta_max 0.987
_diffrn_measurement_details
;
List of Runs (angles in degrees, time in seconds):

  # Type    Start    End  Width  t~exp~   \w     \q     \k     \f   Frames
#--------------------------------------------------------------------------
  1  \w   -115.00  65.00   0.50    8.00    --  -25.00  45.00   0.00  360
  2  \w   -115.00  65.00   0.50    8.00    --  -25.00  45.00  90.00  360
  3  \w   -115.00  65.00   0.50    8.00    --  -25.00  45.00 180.00  360
;
_diffrn_measurement_device 'four-circle diffractometer'
_diffrn_measurement_device_type 'Rigaku Saturn724+ (4x4 bin mode)'
_diffrn_measurement_method '\w scans'
_diffrn_orient_matrix_type 'CrysAlisPro convention (1999,Acta A55,543-557)'
_diffrn_orient_matrix_UB_11 0.0051602000
_diffrn_orient_matrix_UB_12 0.0358995000
_diffrn_orient_matrix_UB_13 -0.0194791000
_diffrn_orient_matrix_UB_21 -0.0106199000
_diffrn_orient_matrix_UB_22 0.0195214000
_diffrn_orient_matrix_UB_23 0.0238648000
_diffrn_orient_matrix_UB_31 0.0412934000
_diffrn_orient_matrix_UB_32 -0.0039022000
_diffrn_orient_matrix_UB_33 0.0085573000
_diffrn_radiation_monochromator 'multi-layer mirror optics'
_diffrn_radiation_probe x-ray
_diffrn_radiation_type 'Mo K\a'
_diffrn_radiation_wavelength 0.71073
_diffrn_reflns_av_R_equivalents 0.0926
_diffrn_reflns_av_unetI/netI 0.1362
_diffrn_reflns_Laue_measured_fraction_full 0.994
_diffrn_reflns_Laue_measured_fraction_max 0.987
_diffrn_reflns_limit_h_max 21
_diffrn_reflns_limit_h_min -21
_diffrn_reflns_limit_k_max 23
_diffrn_reflns_limit_k_min -23
_diffrn_reflns_limit_l_max 29
_diffrn_reflns_limit_l_min -27
_diffrn_reflns_number 67077
_diffrn_reflns_point_group_measured_fraction_full 0.994
_diffrn_reflns_point_group_measured_fraction_max 0.987
_diffrn_reflns_theta_full 25.242
_diffrn_reflns_theta_max 27.560
_diffrn_reflns_theta_min 3.018
_diffrn_source 'rotating anode X-ray generator'
_diffrn_source_type micromax007
_exptl_absorpt_coefficient_mu 0.268
_exptl_absorpt_correction_T_max 1.00000
_exptl_absorpt_correction_T_min 0.61688
_exptl_absorpt_correction_type multi-scan
_exptl_absorpt_process_details
;
CrysAlisPro 1.171.38.43 (Rigaku Oxford Diffraction, 2015)
Empirical absorption correction using spherical harmonics,
 implemented in SCALE3 ABSPACK scaling algorithm.
;
_exptl_crystal_colour 'reddish brown'
_exptl_crystal_colour_modifier reddish
_exptl_crystal_colour_primary brown
_exptl_crystal_density_diffrn 1.169
_exptl_crystal_description plate
_exptl_crystal_F_000 2464
_exptl_crystal_size_max 0.12
_exptl_crystal_size_mid 0.1
_exptl_crystal_size_min 0.08
_platon_squeeze_details
;
The unit cell contains two hexane molecules which have been 
treated as a diffuse contribution to the overall scattering 
without specific atom positions by SQEEZE/PLATON.
;
_refine_diff_density_max 0.519
_refine_diff_density_min -0.658
_refine_diff_density_rms 0.075
_refine_ls_extinction_method none
_refine_ls_goodness_of_fit_ref 0.976
_refine_ls_hydrogen_treatment constr
_refine_ls_matrix_type full
_refine_ls_number_parameters 1408
_refine_ls_number_reflns 29676
_refine_ls_number_restraints 225
_refine_ls_restrained_S_all 0.981
_refine_ls_R_factor_all 0.1560
_refine_ls_R_factor_gt 0.0797
_refine_ls_shift/su_max 0.000
_refine_ls_shift/su_mean 0.000
_refine_ls_structure_factor_coef Fsqd
_refine_ls_weighting_details 'w=1/[\s^2^(Fo^2^)+(0.1004P)^2^] where P=(Fo^2^+2Fc^2^)/3'
_refine_ls_weighting_scheme calc
_refine_ls_wR_factor_gt 0.1790
_refine_ls_wR_factor_ref 0.2236
_reflns_Friedel_coverage 0.000
_reflns_number_gt 15337
_reflns_number_total 29676
_reflns_threshold_expression 'I > 2\s(I)'
_cod_data_source_file d1cc03463d2.cif
_cod_data_source_block (v_ono_k)2_3ncar_sq
_cod_depositor_comments 'Adding full bibliography for 7128700--7128707.cif.'
_cod_database_code 7128707
_shelx_space_group_comment
;
The symmetry employed for this shelxl refinement is uniquely defined
by the following loop, which should always be used as a source of
symmetry information in preference to the above space-group names.
They are only intended as comments.
;
_shelx_estimated_absorpt_t_max 0.979
_shelx_estimated_absorpt_t_min 0.969
_platon_squeeze_void_probe_radius 1.20

loop_
_space_group_symop_operation_xyz
'x, y, z'
'-x, -y, -z'

loop_
_atom_site_label
_atom_site_type_symbol
_atom_site_fract_x
_atom_site_fract_y
_atom_site_fract_z
_atom_site_U_iso_or_equiv
_atom_site_adp_type
_atom_site_occupancy
_atom_site_site_symmetry_order
_atom_site_calc_flag
_atom_site_refinement_flags_posn
_atom_site_refinement_flags_adp
_atom_site_refinement_flags_occupancy
_atom_site_disorder_assembly
_atom_site_disorder_group
V1 V 0.63657(4) 0.36697(3) 0.27147(3) 0.02710(16) Uani 1 1 d . . . . .
V2 V 0.28517(4) 0.14061(3) 0.25539(3) 0.02765(16) Uani 1 1 d . . . . .
C1 C 0.4308(2) 0.3076(2) 0.22693(16) 0.0301(8) Uani 1 1 d . . . . .
N1 N 0.40322(18) 0.36795(18) 0.18517(14) 0.0339(7) Uani 1 1 d . . . . .
C2 C 0.4887(2) 0.2796(2) 0.27239(15) 0.0260(8) Uani 1 1 d . . . . .
N2 N 0.55563(17) 0.29016(16) 0.30269(12) 0.0276(7) Uani 1 1 d . . . . .
C3 C 0.4290(2) 0.2331(2) 0.26508(15) 0.0258(8) Uani 1 1 d . . . . .
N3 N 0.39233(17) 0.16763(16) 0.28357(12) 0.0262(7) Uani 1 1 d . . . . .
C4 C 0.3436(2) 0.3648(2) 0.14162(16) 0.0351(9) Uani 1 1 d . . . . .
C5 C 0.3568(3) 0.3139(2) 0.10100(17) 0.0418(10) Uani 1 1 d . . . . .
C6 C 0.3032(3) 0.3221(3) 0.05248(18) 0.0507(12) Uani 1 1 d . . . . .
H6 H 0.312471 0.288389 0.024835 0.061 Uiso 1 1 calc R U . . .
C7 C 0.2387(3) 0.3767(3) 0.0441(2) 0.0575(13) Uani 1 1 d . . . . .
H7 H 0.203559 0.381254 0.010734 0.069 Uiso 1 1 calc R U . . .
C8 C 0.2243(3) 0.4258(3) 0.0842(2) 0.0545(12) Uani 1 1 d . . . . .
H8 H 0.179106 0.464124 0.078225 0.065 Uiso 1 1 calc R U . . .
C9 C 0.2754(2) 0.4195(2) 0.13342(18) 0.0402(10) Uani 1 1 d . . . . .
C10 C 0.4281(3) 0.2542(3) 0.10782(19) 0.0513(12) Uani 1 1 d . . . . .
H10A H 0.477249 0.278321 0.112814 0.077 Uiso 1 1 calc R U . . .
H10B H 0.433356 0.231470 0.071813 0.077 Uiso 1 1 calc R U . . .
H10C H 0.420560 0.213577 0.143320 0.077 Uiso 1 1 calc R U . . .
C11 C 0.2544(3) 0.4727(3) 0.17759(19) 0.0503(11) Uani 1 1 d . . . . .
H11A H 0.201165 0.463390 0.195456 0.075 Uiso 1 1 calc R U . . .
H11B H 0.253142 0.526713 0.156269 0.075 Uiso 1 1 calc R U . . .
H11C H 0.295351 0.462169 0.209503 0.075 Uiso 1 1 calc R U . . .
C12 C 0.5645(2) 0.2418(2) 0.36283(15) 0.0282(8) Uani 1 1 d . . . . .
C13 C 0.6278(2) 0.1828(2) 0.37592(16) 0.0300(8) Uani 1 1 d . . . . .
C14 C 0.6356(2) 0.1394(2) 0.43498(17) 0.0363(9) Uani 1 1 d . . . . .
H14 H 0.678622 0.099140 0.444371 0.044 Uiso 1 1 calc R U . . .
C15 C 0.5819(2) 0.1539(2) 0.47978(17) 0.0367(9) Uani 1 1 d . . . . .
H15 H 0.587927 0.123892 0.519539 0.044 Uiso 1 1 calc R U . . .
C16 C 0.5196(2) 0.2124(2) 0.46621(17) 0.0362(9) Uani 1 1 d . . . . .
H16 H 0.482136 0.221862 0.496819 0.043 Uiso 1 1 calc R U . . .
C17 C 0.5104(2) 0.2581(2) 0.40825(16) 0.0303(8) Uani 1 1 d . . . . .
C18 C 0.6884(2) 0.1634(2) 0.32917(17) 0.0373(9) Uani 1 1 d . . . . .
H18A H 0.670936 0.192502 0.289194 0.056 Uiso 1 1 calc R U . . .
H18B H 0.692076 0.107816 0.329629 0.056 Uiso 1 1 calc R U . . .
H18C H 0.741610 0.177329 0.338378 0.056 Uiso 1 1 calc R U . . .
C19 C 0.4462(2) 0.3265(2) 0.39644(18) 0.0387(10) Uani 1 1 d . . . . .
H19A H 0.472179 0.374533 0.385939 0.058 Uiso 1 1 calc R U . . .
H19B H 0.413101 0.327056 0.432716 0.058 Uiso 1 1 calc R U . . .
H19C H 0.411693 0.322183 0.363019 0.058 Uiso 1 1 calc R U . . .
C20 C 0.4403(2) 0.1073(2) 0.32575(15) 0.0274(8) Uani 1 1 d . . . . .
C21 C 0.5082(2) 0.0657(2) 0.30587(16) 0.0296(8) Uani 1 1 d . . . . .
C22 C 0.5511(2) 0.0076(2) 0.34697(17) 0.0349(9) Uani 1 1 d . . . . .
H22 H 0.598473 -0.019242 0.333886 0.042 Uiso 1 1 calc R U . . .
C23 C 0.5270(2) -0.0127(2) 0.40658(17) 0.0345(9) Uani 1 1 d . . . . .
H23 H 0.556167 -0.053962 0.433708 0.041 Uiso 1 1 calc R U . . .
C24 C 0.4600(2) 0.0282(2) 0.42544(17) 0.0347(9) Uani 1 1 d . . . . .
H24 H 0.443083 0.014629 0.466209 0.042 Uiso 1 1 calc R U . . .
C25 C 0.4159(2) 0.0890(2) 0.38688(16) 0.0303(8) Uani 1 1 d . . . . .
C26 C 0.5353(3) 0.0823(2) 0.24149(17) 0.0425(10) Uani 1 1 d . . . . .
H26A H 0.517365 0.043679 0.220747 0.064 Uiso 1 1 calc R U . . .
H26B H 0.594451 0.080104 0.239911 0.064 Uiso 1 1 calc R U . . .
H26C H 0.511664 0.134013 0.221664 0.064 Uiso 1 1 calc R U . . .
C27 C 0.3463(2) 0.1346(2) 0.41086(16) 0.0371(9) Uani 1 1 d . . . . .
H27A H 0.359203 0.187675 0.408611 0.056 Uiso 1 1 calc R U . . .
H27B H 0.336171 0.110533 0.452912 0.056 Uiso 1 1 calc R U . . .
H27C H 0.297830 0.135295 0.386742 0.056 Uiso 1 1 calc R U . . .
N4 N 0.69596(17) 0.33668(17) 0.20546(13) 0.0288(7) Uani 1 1 d . . . . .
O1 O 0.57048(15) 0.46125(14) 0.23998(11) 0.0331(6) Uani 1 1 d . . . . .
O2 O 0.70791(14) 0.36471(14) 0.33658(10) 0.0314(6) Uani 1 1 d . . . . .
C28 C 0.7550(2) 0.3924(2) 0.19296(15) 0.0290(8) Uani 1 1 d . . . . .
C29 C 0.7361(2) 0.4615(2) 0.15031(16) 0.0311(8) Uani 1 1 d . . . . .
C30 C 0.7968(2) 0.5100(2) 0.13357(16) 0.0338(9) Uani 1 1 d . . . . .
H30 H 0.784564 0.556391 0.104420 0.041 Uiso 1 1 calc R U . . .
C31 C 0.8747(2) 0.4937(2) 0.15768(17) 0.0348(9) Uani 1 1 d . . . . .
C32 C 0.8888(2) 0.4280(2) 0.20425(16) 0.0312(8) Uani 1 1 d . . . . .
H32 H 0.939757 0.417824 0.224060 0.037 Uiso 1 1 calc R U . . .
C33 C 0.8302(2) 0.3772(2) 0.22220(15) 0.0294(8) Uani 1 1 d . . . . .
C34 C 0.9426(3) 0.5437(2) 0.13163(18) 0.0428(10) Uani 1 1 d . U . . .
C35 C 0.9096(3) 0.6297(3) 0.1159(2) 0.0617(13) Uani 1 1 d . U . . .
H35A H 0.867026 0.637168 0.085344 0.093 Uiso 1 1 calc R U . . .
H35B H 0.953620 0.660797 0.100003 0.093 Uiso 1 1 calc R U . . .
H35C H 0.887187 0.645997 0.152169 0.093 Uiso 1 1 calc R U . . .
C36 C 0.9707(3) 0.5191(3) 0.0725(2) 0.0747(15) Uani 1 1 d . U . . .
H36A H 0.994206 0.465004 0.081326 0.112 Uiso 1 1 calc R U . . .
H36B H 1.011505 0.552063 0.053107 0.112 Uiso 1 1 calc R U . . .
H36C H 0.924251 0.524698 0.045472 0.112 Uiso 1 1 calc R U . . .
C37 C 1.0130(3) 0.5351(3) 0.1734(2) 0.0799(17) Uani 1 1 d . U . . .
H37A H 0.995263 0.553394 0.209981 0.120 Uiso 1 1 calc R U . . .
H37B H 1.055255 0.565813 0.153387 0.120 Uiso 1 1 calc R U . . .
H37C H 1.034633 0.480515 0.184026 0.120 Uiso 1 1 calc R U . . .
C38 C 0.7008(2) 0.2820(2) 0.16802(15) 0.0297(8) Uani 1 1 d . . . . .
C39 C 0.6361(2) 0.2391(2) 0.16474(17) 0.0403(10) Uani 1 1 d . . . . .
H39 H 0.588126 0.247695 0.187118 0.048 Uiso 1 1 calc R U . . .
C40 C 0.6412(3) 0.1834(2) 0.12862(17) 0.0473(11) Uani 1 1 d . . . . .
H40 H 0.596544 0.154525 0.127488 0.057 Uiso 1 1 calc R U . . .
C41 C 0.7077(3) 0.1694(2) 0.09530(17) 0.0425(10) Uani 1 1 d . . . . .
C42 C 0.7721(3) 0.2136(2) 0.09660(17) 0.0427(10) Uani 1 1 d . . . . .
H42 H 0.818741 0.205453 0.072789 0.051 Uiso 1 1 calc R U . . .
C43 C 0.7694(2) 0.2697(2) 0.13224(16) 0.0338(9) Uani 1 1 d . . . . .
H43 H 0.813789 0.299338 0.132258 0.041 Uiso 1 1 calc R U . . .
C44 C 0.7139(3) 0.1071(3) 0.0575(2) 0.0607(13) Uani 1 1 d . . . . .
H44A H 0.755808 0.065660 0.074361 0.091 Uiso 1 1 calc R U . . .
H44B H 0.728037 0.129808 0.015942 0.091 Uiso 1 1 calc R U . . .
H44C H 0.661722 0.085822 0.057941 0.091 Uiso 1 1 calc R U . . .
C45 C 0.6521(2) 0.4825(2) 0.12370(16) 0.0338(9) Uani 1 1 d . . . . .
H45A H 0.621561 0.436569 0.132656 0.041 Uiso 1 1 calc R U . . .
H45B H 0.656176 0.498783 0.079366 0.041 Uiso 1 1 calc R U . . .
C46 C 0.8473(2) 0.3042(2) 0.27098(15) 0.0314(8) Uani 1 1 d . . . . .
H46A H 0.899895 0.276956 0.262076 0.038 Uiso 1 1 calc R U . . .
H46B H 0.804986 0.269533 0.269047 0.038 Uiso 1 1 calc R U . . .
C47 C 0.5694(2) 0.5333(2) 0.20675(17) 0.0326(9) Uani 1 1 d . . . . .
C48 C 0.5235(2) 0.5959(2) 0.22750(17) 0.0359(9) Uani 1 1 d . . . . .
C49 C 0.5216(3) 0.6694(2) 0.19013(19) 0.0455(11) Uani 1 1 d . . . . .
H49 H 0.492075 0.711490 0.203738 0.055 Uiso 1 1 calc R U . . .
C50 C 0.5601(3) 0.6851(3) 0.1342(2) 0.0530(12) Uani 1 1 d . . . . .
C51 C 0.6016(2) 0.6222(2) 0.11453(18) 0.0417(10) Uani 1 1 d . . . . .
H51 H 0.626917 0.630449 0.076085 0.050 Uiso 1 1 calc R U . . .
C52 C 0.6068(2) 0.5479(2) 0.14942(16) 0.0335(9) Uani 1 1 d . . . . .
C53 C 0.4758(2) 0.5837(2) 0.28677(17) 0.0369(9) Uani 1 1 d . . . . .
C54 C 0.5329(2) 0.5470(2) 0.33988(17) 0.0404(10) Uani 1 1 d . . . . .
H54A H 0.556329 0.495694 0.334776 0.061 Uiso 1 1 calc R U . . .
H54B H 0.502377 0.542081 0.377734 0.061 Uiso 1 1 calc R U . . .
H54C H 0.576414 0.579968 0.340926 0.061 Uiso 1 1 calc R U . . .
C55 C 0.4082(2) 0.5306(3) 0.28374(19) 0.0452(11) Uani 1 1 d . . . . .
H55A H 0.369345 0.556118 0.252180 0.068 Uiso 1 1 calc R U . . .
H55B H 0.380340 0.520468 0.322671 0.068 Uiso 1 1 calc R U . . .
H55C H 0.432402 0.481494 0.274444 0.068 Uiso 1 1 calc R U . . .
C56 C 0.4342(3) 0.6593(2) 0.3009(2) 0.0480(11) Uani 1 1 d . . . . .
H56A H 0.474851 0.695004 0.302490 0.072 Uiso 1 1 calc R U . . .
H56B H 0.406621 0.648309 0.339953 0.072 Uiso 1 1 calc R U . . .
H56C H 0.394507 0.682878 0.269393 0.072 Uiso 1 1 calc R U . . .
C57 C 0.5570(4) 0.7666(3) 0.0963(2) 0.0771(17) Uani 1 1 d . . . . .
H57A H 0.514142 0.774095 0.065981 0.116 Uiso 1 1 calc R U . . .
H57B H 0.609169 0.774148 0.076178 0.116 Uiso 1 1 calc R U . . .
H57C H 0.545493 0.804262 0.122393 0.116 Uiso 1 1 calc R U . . .
C58 C 0.7817(2) 0.3468(2) 0.36475(16) 0.0290(8) Uani 1 1 d . . . . .
C59 C 0.8500(2) 0.31864(19) 0.33505(16) 0.0286(8) Uani 1 1 d . . . . .
C60 C 0.9248(2) 0.3033(2) 0.36378(17) 0.0349(9) Uani 1 1 d . . . . .
H60 H 0.970331 0.284276 0.343061 0.042 Uiso 1 1 calc R U . . .
C61 C 0.9351(2) 0.3151(2) 0.42214(17) 0.0363(9) Uani 1 1 d . . . . .
C62 C 0.8669(2) 0.3417(2) 0.45066(17) 0.0345(9) Uani 1 1 d . . . . .
H62 H 0.872801 0.349082 0.490629 0.041 Uiso 1 1 calc R U . . .
C63 C 0.7893(2) 0.3588(2) 0.42484(16) 0.0297(8) Uani 1 1 d . . . . .
C64 C 0.7194(2) 0.3923(2) 0.46027(16) 0.0351(9) Uani 1 1 d . . . . .
C65 C 0.7429(3) 0.3958(2) 0.52561(17) 0.0423(10) Uani 1 1 d . . . . .
H65A H 0.760398 0.343447 0.547930 0.063 Uiso 1 1 calc R U . . .
H65B H 0.695907 0.417673 0.545735 0.063 Uiso 1 1 calc R U . . .
H65C H 0.787188 0.428433 0.524349 0.063 Uiso 1 1 calc R U . . .
C66 C 0.6478(2) 0.3433(3) 0.46491(18) 0.0441(11) Uani 1 1 d . . . . .
H66A H 0.624061 0.348689 0.424875 0.066 Uiso 1 1 calc R U . . .
H66B H 0.606793 0.361206 0.492138 0.066 Uiso 1 1 calc R U . . .
H66C H 0.666810 0.288896 0.480685 0.066 Uiso 1 1 calc R U . . .
C67 C 0.6922(2) 0.4755(2) 0.42813(17) 0.0398(10) Uani 1 1 d . . . . .
H67A H 0.737670 0.506977 0.425893 0.060 Uiso 1 1 calc R U . . .
H67B H 0.647596 0.497234 0.450653 0.060 Uiso 1 1 calc R U . . .
H67C H 0.673903 0.475645 0.387298 0.060 Uiso 1 1 calc R U . . .
C68 C 1.0180(2) 0.2991(3) 0.4519(2) 0.0530(12) Uani 1 1 d . . . . .
H68A H 1.034087 0.243187 0.461009 0.079 Uiso 1 1 calc R U . . .
H68B H 1.015728 0.318793 0.489305 0.079 Uiso 1 1 calc R U . . .
H68C H 1.057709 0.324970 0.424490 0.079 Uiso 1 1 calc R U . . .
N5 N 0.20580(18) 0.22576(17) 0.26297(13) 0.0304(7) Uani 1 1 d . . . . .
O3 O 0.30477(15) 0.12095(14) 0.17708(11) 0.0332(6) Uani 1 1 d . . . . .
O4 O 0.25587(15) 0.05332(14) 0.31176(11) 0.0314(6) Uani 1 1 d . . . . .
C69 C 0.1363(2) 0.1887(2) 0.25251(16) 0.0282(8) Uani 1 1 d . . . . .
C70 C 0.1160(2) 0.1847(2) 0.19312(16) 0.0308(8) Uani 1 1 d . . . . .
C71 C 0.0522(2) 0.1415(2) 0.18522(17) 0.0336(9) Uani 1 1 d . . . . .
H71 H 0.038306 0.138640 0.145343 0.040 Uiso 1 1 calc R U . . .
C72 C 0.0083(2) 0.1027(2) 0.23285(17) 0.0321(9) Uani 1 1 d . . . . .
C73 C 0.0321(2) 0.1064(2) 0.29150(16) 0.0319(8) Uani 1 1 d . . . . .
H73 H 0.003949 0.079857 0.325039 0.038 Uiso 1 1 calc R U . . .
C74 C 0.0946(2) 0.1473(2) 0.30184(16) 0.0297(8) Uani 1 1 d . . . . .
C75 C -0.0597(2) 0.0535(2) 0.22494(17) 0.0355(9) Uani 1 1 d . . . . .
C76 C -0.1391(2) 0.0867(2) 0.25045(19) 0.0441(10) Uani 1 1 d . . . . .
H76A H -0.132303 0.085532 0.293486 0.066 Uiso 1 1 calc R U . . .
H76B H -0.182553 0.055515 0.245025 0.066 Uiso 1 1 calc R U . . .
H76C H -0.152939 0.140249 0.229115 0.066 Uiso 1 1 calc R U . . .
C77 C -0.0362(3) -0.0303(2) 0.2597(2) 0.0510(12) Uani 1 1 d . . . . .
H77A H 0.014281 -0.051353 0.243149 0.077 Uiso 1 1 calc R U . . .
H77B H -0.079415 -0.062344 0.255502 0.077 Uiso 1 1 calc R U . . .
H77C H -0.028589 -0.030141 0.302427 0.077 Uiso 1 1 calc R U . . .
C78 C -0.0728(3) 0.0508(3) 0.15861(18) 0.0470(11) Uani 1 1 d . . . . .
H78A H -0.083674 0.103603 0.135041 0.071 Uiso 1 1 calc R U . . .
H78B H -0.119066 0.021817 0.155438 0.071 Uiso 1 1 calc R U . . .
H78C H -0.024157 0.025153 0.143015 0.071 Uiso 1 1 calc R U . . .
C79 C 0.1918(2) 0.2953(2) 0.28399(15) 0.0273(8) Uani 1 1 d . . . . .
C80 C 0.2556(2) 0.3249(2) 0.30926(16) 0.0322(9) Uani 1 1 d . . . . .
H80 H 0.307997 0.297132 0.312599 0.039 Uiso 1 1 calc R U . . .
C81 C 0.2428(2) 0.3937(2) 0.32913(17) 0.0351(9) Uani 1 1 d . . . . .
H81 H 0.287184 0.412203 0.345546 0.042 Uiso 1 1 calc R U . . .
C82 C 0.1679(2) 0.4368(2) 0.32612(16) 0.0334(9) Uani 1 1 d . . . . .
C83 C 0.1036(2) 0.4065(2) 0.30295(17) 0.0344(9) Uani 1 1 d . . . . .
H83 H 0.050908 0.433349 0.301694 0.041 Uiso 1 1 calc R U . . .
C84 C 0.1155(2) 0.3380(2) 0.28181(16) 0.0325(9) Uani 1 1 d . . . . .
H84 H 0.070880 0.319737 0.265513 0.039 Uiso 1 1 calc R U . . .
C85 C 0.1562(3) 0.5139(2) 0.3453(2) 0.0495(11) Uani 1 1 d . . . . .
H85A H 0.143013 0.505727 0.388383 0.074 Uiso 1 1 calc R U . . .
H85B H 0.111865 0.546799 0.322119 0.074 Uiso 1 1 calc R U . . .
H85C H 0.206176 0.539201 0.337963 0.074 Uiso 1 1 calc R U . . .
C86 C 0.1620(2) 0.2247(2) 0.13983(16) 0.0330(9) Uani 1 1 d . . . . .
H86A H 0.204014 0.251991 0.154566 0.040 Uiso 1 1 calc R U . . .
H86B H 0.124265 0.264152 0.114069 0.040 Uiso 1 1 calc R U . . .
C87 C 0.1252(2) 0.1392(2) 0.36635(16) 0.0301(8) Uani 1 1 d . . . . .
H87A H 0.167395 0.174551 0.366437 0.036 Uiso 1 1 calc R U . . .
H87B H 0.079873 0.154462 0.392046 0.036 Uiso 1 1 calc R U . . .
C88 C 0.2717(2) 0.1197(2) 0.12308(16) 0.0335(9) Uani 1 1 d . . . . .
C89 C 0.3085(2) 0.0693(2) 0.08573(17) 0.0376(9) Uani 1 1 d . . . . .
C90 C 0.2742(3) 0.0760(3) 0.02858(19) 0.0507(12) Uani 1 1 d . . . . .
H90 H 0.299035 0.043942 0.003027 0.061 Uiso 1 1 calc R U . . .
C91 C 0.2073(3) 0.1256(3) 0.00698(19) 0.0532(12) Uani 1 1 d . . . . .
C92 C 0.1708(3) 0.1725(3) 0.04508(18) 0.0478(11) Uani 1 1 d . . . . .
H92 H 0.123542 0.206331 0.031808 0.057 Uiso 1 1 calc R U . . .
C93 C 0.2022(2) 0.1705(2) 0.10200(17) 0.0386(10) Uani 1 1 d . . . . .
C94 C 0.3851(2) 0.0124(2) 0.10324(17) 0.0399(10) Uani 1 1 d . . . . .
C95 C 0.3802(3) -0.0353(3) 0.1671(2) 0.0652(14) Uani 1 1 d . . . . .
H95A H 0.374488 -0.000617 0.195868 0.098 Uiso 1 1 calc R U . . .
H95B H 0.429611 -0.070904 0.176156 0.098 Uiso 1 1 calc R U . . .
H95C H 0.333181 -0.064956 0.170403 0.098 Uiso 1 1 calc R U . . .
C96 C 0.4592(3) 0.0582(3) 0.0976(2) 0.0550(12) Uani 1 1 d . . . . .
H96A H 0.466301 0.083258 0.055356 0.083 Uiso 1 1 calc R U . . .
H96B H 0.507529 0.022913 0.111509 0.083 Uiso 1 1 calc R U . . .
H96C H 0.450982 0.097687 0.122312 0.083 Uiso 1 1 calc R U . . .
C97 C 0.4015(3) -0.0448(3) 0.0605(2) 0.0693(15) Uani 1 1 d . . . . .
H97A H 0.355250 -0.075015 0.061318 0.104 Uiso 1 1 calc R U . . .
H97B H 0.450347 -0.079839 0.073638 0.104 Uiso 1 1 calc R U . . .
H97C H 0.409353 -0.016045 0.019393 0.104 Uiso 1 1 calc R U . . .
C98 C 0.1742(3) 0.1312(4) -0.0562(2) 0.0847(19) Uani 1 1 d . U . . .
H98A H 0.126680 0.169554 -0.062963 0.127 Uiso 1 1 calc R U . . .
H98B H 0.215978 0.146865 -0.086067 0.127 Uiso 1 1 calc R U . . .
H98C H 0.158805 0.080608 -0.060052 0.127 Uiso 1 1 calc R U . . .
C99 C 0.2200(2) 0.0170(2) 0.36184(16) 0.0301(8) Uani 1 1 d . . . . .
C100 C 0.1600(2) 0.0567(2) 0.39241(16) 0.0301(8) Uani 1 1 d . . . . .
C101 C 0.1302(2) 0.0188(2) 0.44759(16) 0.0326(9) Uani 1 1 d . . . . .
H101 H 0.090592 0.046446 0.468211 0.039 Uiso 1 1 calc R U . . .
C102 C 0.1563(2) -0.0577(2) 0.47340(17) 0.0360(9) Uani 1 1 d . . . . .
C103 C 0.2095(2) -0.0978(2) 0.43953(17) 0.0337(9) Uani 1 1 d . . . . .
H103 H 0.226174 -0.150835 0.455417 0.040 Uiso 1 1 calc R U . . .
C104 C 0.2398(2) -0.0641(2) 0.38334(16) 0.0314(8) Uani 1 1 d . . . . .
C105 C 0.2874(2) -0.1140(2) 0.34342(17) 0.0338(9) Uani 1 1 d . . . . .
C106 C 0.2396(2) -0.1043(2) 0.28391(18) 0.0415(10) Uani 1 1 d . . . . .
H10D H 0.184669 -0.118685 0.293087 0.062 Uiso 1 1 calc R U . . .
H10E H 0.267084 -0.137738 0.258608 0.062 Uiso 1 1 calc R U . . .
H10F H 0.236791 -0.050205 0.262424 0.062 Uiso 1 1 calc R U . . .
C107 C 0.2940(3) -0.2008(2) 0.3736(2) 0.0536(12) Uani 1 1 d . . . . .
H10G H 0.322020 -0.208761 0.412322 0.080 Uiso 1 1 calc R U . . .
H10H H 0.324628 -0.231023 0.347302 0.080 Uiso 1 1 calc R U . . .
H10I H 0.239646 -0.217567 0.380236 0.080 Uiso 1 1 calc R U . . .
C108 C 0.3738(2) -0.0921(2) 0.32962(18) 0.0378(9) Uani 1 1 d . . . . .
H10J H 0.371821 -0.036700 0.311888 0.057 Uiso 1 1 calc R U . . .
H10K H 0.399479 -0.122018 0.301151 0.057 Uiso 1 1 calc R U . . .
H10L H 0.405342 -0.103471 0.367026 0.057 Uiso 1 1 calc R U . . .
C109 C 0.1253(3) -0.0971(3) 0.53443(18) 0.0472(11) Uani 1 1 d . . . . .
H10M H 0.161864 -0.091321 0.566194 0.071 Uiso 1 1 calc R U . . .
H10N H 0.123042 -0.152172 0.535028 0.071 Uiso 1 1 calc R U . . .
H10O H 0.070949 -0.073028 0.541364 0.071 Uiso 1 1 calc R U . . .
K1 K 0.42873(6) 0.51444(5) 0.13530(4) 0.0464(2) Uani 1 1 d . . . . .
C110 C 0.3050(4) 0.7108(4) 0.1359(3) 0.109(2) Uani 1 1 d . U . . .
H11D H 0.297159 0.686021 0.178087 0.164 Uiso 1 1 calc R U . . .
H11E H 0.254241 0.740355 0.119739 0.164 Uiso 1 1 calc R U . . .
H11F H 0.347386 0.745741 0.133272 0.164 Uiso 1 1 calc R U . . .
O5 O 0.3285(3) 0.6528(2) 0.10159(16) 0.0860(12) Uani 1 1 d . U . . .
C111 C 0.3237(5) 0.6836(4) 0.0384(2) 0.1011(19) Uani 1 1 d . U . . .
H11G H 0.366059 0.718858 0.026041 0.121 Uiso 1 1 calc R U . . .
H11H H 0.270133 0.713143 0.028129 0.121 Uiso 1 1 calc R U . . .
C112 C 0.3356(4) 0.6164(4) 0.0061(3) 0.0899(17) Uani 1 1 d . U . . .
H11I H 0.293148 0.581459 0.019488 0.108 Uiso 1 1 calc R U . . .
H11J H 0.328558 0.636633 -0.037750 0.108 Uiso 1 1 calc R U . . .
O6 O 0.4134(2) 0.5728(2) 0.01653(14) 0.0721(10) Uani 1 1 d . U . . .
C113 C 0.4785(4) 0.6071(4) -0.0171(2) 0.0937(18) Uani 1 1 d . U . . .
H11K H 0.490860 0.652004 -0.001285 0.141 Uiso 1 1 calc R U . . .
H11L H 0.462920 0.623669 -0.059563 0.141 Uiso 1 1 calc R U . . .
H11M H 0.526442 0.569148 -0.013427 0.141 Uiso 1 1 calc R U . . .
K2 K 0.18281(6) 0.25686(5) 0.65508(4) 0.0407(2) Uani 1 1 d . . . . .
C114 C -0.0332(3) 0.1680(4) 0.5966(2) 0.0874(18) Uani 1 1 d . U . . .
H11N H 0.000394 0.132127 0.576377 0.131 Uiso 1 1 calc R U . . .
H11O H -0.074919 0.197528 0.568783 0.131 Uiso 1 1 calc R U . . .
H11P H -0.059076 0.138692 0.632038 0.131 Uiso 1 1 calc R U . . .
O7 O 0.0158(2) 0.2194(3) 0.61501(17) 0.0887(12) Uani 1 1 d . U . . .
C115 C -0.0295(4) 0.2715(4) 0.6443(3) 0.0988(18) Uani 1 1 d . U . . .
H11Q H -0.085198 0.280838 0.627894 0.119 Uiso 1 1 calc R U . . .
H11R H -0.005632 0.321378 0.635332 0.119 Uiso 1 1 calc R U . . .
C116 C -0.0336(3) 0.2459(3) 0.7087(3) 0.0744(14) Uani 1 1 d . U . . .
H11S H -0.057036 0.195768 0.718458 0.089 Uiso 1 1 calc R U . . .
H11T H -0.069031 0.284103 0.726221 0.089 Uiso 1 1 calc R U . . .
O8 O 0.0470(2) 0.2372(2) 0.73404(17) 0.0754(10) Uani 1 1 d . U . . .
C117 C 0.0465(4) 0.2159(4) 0.7975(3) 0.0939(19) Uani 1 1 d . U . . .
H11U H 0.019395 0.168685 0.809870 0.141 Uiso 1 1 calc R U . . .
H11V H 0.017426 0.257733 0.814219 0.141 Uiso 1 1 calc R U . . .
H11W H 0.102310 0.206320 0.812453 0.141 Uiso 1 1 calc R U . . .
C118 C 0.2180(3) 0.0674(3) 0.6176(2) 0.0610(13) Uani 1 1 d . U . . .
H11X H 0.243961 0.054557 0.657354 0.091 Uiso 1 1 calc R U . . .
H11Y H 0.239727 0.029976 0.593468 0.091 Uiso 1 1 calc R U . . .
H H 0.159456 0.065596 0.622464 0.091 Uiso 1 1 calc R U . . .
O9 O 0.23397(17) 0.14307(16) 0.58802(13) 0.0462(7) Uani 1 1 d . U . . .
C119 C 0.1951(3) 0.1648(3) 0.53015(19) 0.0464(10) Uani 1 1 d . U . . .
H11Z H 0.135632 0.171635 0.535456 0.056 Uiso 1 1 calc R U . . .
HA H 0.208255 0.123545 0.506922 0.056 Uiso 1 1 calc R U . . .
C120 C 0.2235(3) 0.2385(2) 0.49675(18) 0.0436(10) Uani 1 1 d . U . . .
H12A H 0.283280 0.232355 0.493344 0.052 Uiso 1 1 calc R U . . .
H12B H 0.200546 0.251369 0.455543 0.052 Uiso 1 1 calc R U . . .
O10 O 0.19875(16) 0.29988(16) 0.52783(12) 0.0407(7) Uani 1 1 d . U . . .
C121 C 0.2154(3) 0.3723(2) 0.49280(19) 0.0475(11) Uani 1 1 d . U . . .
H12C H 0.201459 0.412887 0.515940 0.071 Uiso 1 1 calc R U . . .
H12D H 0.183176 0.383763 0.455738 0.071 Uiso 1 1 calc R U . . .
H12E H 0.273103 0.370441 0.482497 0.071 Uiso 1 1 calc R U . . .
C122 C 0.3792(3) 0.3061(2) 0.5927(2) 0.0498(11) Uani 1 1 d . U . . .
H12F H 0.366409 0.275553 0.563283 0.075 Uiso 1 1 calc R U . . .
H12G H 0.437304 0.311609 0.591372 0.075 Uiso 1 1 calc R U . . .
H12H H 0.348650 0.357438 0.582812 0.075 Uiso 1 1 calc R U . . .
O11 O 0.35753(17) 0.26785(16) 0.65162(12) 0.0446(7) Uani 1 1 d . U . . .
C123 C 0.3985(3) 0.1916(2) 0.66619(19) 0.0454(10) Uani 1 1 d . U . . .
H12I H 0.457636 0.193877 0.661405 0.054 Uiso 1 1 calc R U . . .
H12J H 0.380923 0.160038 0.638480 0.054 Uiso 1 1 calc R U . . .
C124 C 0.3795(3) 0.1549(3) 0.7303(2) 0.0525(11) Uani 1 1 d . U . . .
H12K H 0.413640 0.105127 0.742570 0.063 Uiso 1 1 calc R U . . .
H12L H 0.391308 0.189361 0.757620 0.063 Uiso 1 1 calc R U . . .
O12 O 0.29641(19) 0.14207(18) 0.73486(14) 0.0552(8) Uani 1 1 d . U . . .
C125 C 0.2785(4) 0.0973(3) 0.7927(2) 0.0734(15) Uani 1 1 d . U . . .
H12M H 0.295951 0.122393 0.824285 0.110 Uiso 1 1 calc R U . . .
H12N H 0.307267 0.045301 0.797368 0.110 Uiso 1 1 calc R U . . .
H12O H 0.220088 0.093622 0.796130 0.110 Uiso 1 1 calc R U . . .
C126 C 0.0651(3) 0.4530(3) 0.5807(2) 0.0611(13) Uani 1 1 d . U . . .
H12P H 0.058215 0.419421 0.552191 0.092 Uiso 1 1 calc R U . . .
H12Q H 0.080635 0.502829 0.558723 0.092 Uiso 1 1 calc R U . . .
H12R H 0.014119 0.461268 0.602141 0.092 Uiso 1 1 calc R U . . .
O13 O 0.12724(18) 0.41690(16) 0.62323(13) 0.0482(7) Uani 1 1 d . U . . .
C127 C 0.1325(3) 0.4603(3) 0.6702(2) 0.0544(11) Uani 1 1 d . U . . .
H12S H 0.083618 0.456168 0.696019 0.065 Uiso 1 1 calc R U . . .
H12T H 0.135499 0.515656 0.652081 0.065 Uiso 1 1 calc R U . . .
C128 C 0.2062(3) 0.4291(2) 0.7074(2) 0.0567(12) Uani 1 1 d . U . . .
H12U H 0.254446 0.428304 0.681016 0.068 Uiso 1 1 calc R U . . .
H12V H 0.214179 0.462676 0.736224 0.068 Uiso 1 1 calc R U . . .
O14 O 0.19680(18) 0.35189(16) 0.73978(13) 0.0478(7) Uani 1 1 d . U . . .
C129 C 0.2633(3) 0.3231(3) 0.7799(2) 0.0599(13) Uani 1 1 d . U . . .
H12W H 0.255937 0.270512 0.801426 0.090 Uiso 1 1 calc R U . . .
H12X H 0.265660 0.356757 0.809062 0.090 Uiso 1 1 calc R U . . .
H12Y H 0.313854 0.322466 0.756839 0.090 Uiso 1 1 calc R U . . .

loop_
_atom_site_aniso_label
_atom_site_aniso_U_11
_atom_site_aniso_U_22
_atom_site_aniso_U_33
_atom_site_aniso_U_23
_atom_site_aniso_U_13
_atom_site_aniso_U_12
V1 0.0303(4) 0.0289(3) 0.0270(3) -0.0152(3) -0.0034(3) -0.0057(3)
V2 0.0304(4) 0.0289(3) 0.0282(3) -0.0144(3) -0.0038(3) -0.0063(3)
C1 0.029(2) 0.036(2) 0.031(2) -0.0173(17) -0.0012(16) -0.0086(17)
N1 0.0359(18) 0.0347(18) 0.0318(17) -0.0069(14) -0.0104(14) -0.0045(15)
C2 0.028(2) 0.0264(18) 0.0254(18) -0.0104(15) -0.0022(15) -0.0018(16)
N2 0.0314(17) 0.0288(16) 0.0255(15) -0.0114(13) -0.0086(13) -0.0033(13)
C3 0.0247(19) 0.032(2) 0.0238(18) -0.0145(15) -0.0030(15) -0.0012(16)
N3 0.0275(16) 0.0262(16) 0.0280(15) -0.0111(13) -0.0039(13) -0.0051(13)
C4 0.036(2) 0.042(2) 0.029(2) -0.0051(17) -0.0050(17) -0.0120(19)
C5 0.053(3) 0.045(2) 0.031(2) -0.0073(19) -0.0067(19) -0.017(2)
C6 0.066(3) 0.065(3) 0.027(2) -0.009(2) -0.006(2) -0.032(3)
C7 0.054(3) 0.082(4) 0.035(3) 0.002(2) -0.017(2) -0.023(3)
C8 0.044(3) 0.067(3) 0.047(3) 0.004(2) -0.016(2) -0.010(2)
C9 0.037(2) 0.046(2) 0.037(2) -0.0032(19) -0.0054(19) -0.007(2)
C10 0.071(3) 0.054(3) 0.035(2) -0.019(2) 0.003(2) -0.013(3)
C11 0.047(3) 0.053(3) 0.047(3) -0.004(2) -0.004(2) -0.001(2)
C12 0.028(2) 0.034(2) 0.0274(19) -0.0146(16) -0.0051(16) -0.0091(17)
C13 0.033(2) 0.0277(19) 0.034(2) -0.0149(16) -0.0073(17) -0.0065(17)
C14 0.039(2) 0.031(2) 0.042(2) -0.0136(18) -0.0073(19) -0.0063(18)
C15 0.049(3) 0.035(2) 0.030(2) -0.0086(17) -0.0073(19) -0.015(2)
C16 0.039(2) 0.041(2) 0.036(2) -0.0198(18) 0.0007(18) -0.016(2)
C17 0.032(2) 0.033(2) 0.032(2) -0.0182(17) -0.0016(17) -0.0090(17)
C18 0.039(2) 0.038(2) 0.038(2) -0.0155(18) -0.0034(18) 0.0017(18)
C19 0.036(2) 0.043(2) 0.043(2) -0.0245(19) 0.0044(19) -0.0027(19)
C20 0.032(2) 0.0264(19) 0.0295(19) -0.0145(15) -0.0052(16) -0.0095(16)
C21 0.032(2) 0.030(2) 0.031(2) -0.0140(16) -0.0016(17) -0.0094(17)
C22 0.033(2) 0.034(2) 0.042(2) -0.0182(18) -0.0040(18) -0.0020(18)
C23 0.040(2) 0.027(2) 0.038(2) -0.0102(17) -0.0110(18) -0.0033(18)
C24 0.043(2) 0.035(2) 0.030(2) -0.0113(17) -0.0065(18) -0.0079(19)
C25 0.034(2) 0.031(2) 0.032(2) -0.0162(16) -0.0024(17) -0.0087(17)
C26 0.047(3) 0.044(2) 0.039(2) -0.0151(19) 0.003(2) -0.002(2)
C27 0.040(2) 0.047(2) 0.030(2) -0.0178(18) -0.0010(18) -0.0101(19)
N4 0.0302(17) 0.0308(17) 0.0298(16) -0.0159(13) -0.0044(13) -0.0031(14)
O1 0.0370(15) 0.0321(14) 0.0328(14) -0.0131(12) -0.0018(12) -0.0024(12)
O2 0.0299(14) 0.0380(15) 0.0316(14) -0.0189(11) -0.0047(11) -0.0037(12)
C28 0.032(2) 0.034(2) 0.0269(19) -0.0183(16) 0.0043(16) -0.0060(17)
C29 0.031(2) 0.037(2) 0.0282(19) -0.0158(17) -0.0047(16) -0.0004(17)
C30 0.040(2) 0.035(2) 0.028(2) -0.0094(17) -0.0005(17) -0.0040(18)
C31 0.035(2) 0.038(2) 0.035(2) -0.0153(18) 0.0011(18) -0.0076(18)
C32 0.032(2) 0.034(2) 0.031(2) -0.0119(17) -0.0070(16) -0.0040(17)
C33 0.035(2) 0.030(2) 0.0265(19) -0.0144(16) -0.0032(16) -0.0006(17)
C34 0.045(2) 0.043(2) 0.043(2) -0.0105(18) -0.0031(19) -0.0109(19)
C35 0.060(3) 0.049(3) 0.079(3) -0.014(2) 0.007(3) -0.021(2)
C36 0.085(4) 0.067(3) 0.080(3) -0.026(3) 0.034(3) -0.025(3)
C37 0.058(3) 0.097(4) 0.077(3) 0.019(3) -0.014(3) -0.041(3)
C38 0.037(2) 0.031(2) 0.0233(18) -0.0120(16) -0.0079(16) 0.0013(17)
C39 0.040(2) 0.049(3) 0.041(2) -0.027(2) 0.0049(19) -0.013(2)
C40 0.064(3) 0.055(3) 0.035(2) -0.031(2) 0.000(2) -0.019(2)
C41 0.063(3) 0.039(2) 0.032(2) -0.0207(18) 0.001(2) -0.009(2)
C42 0.047(3) 0.050(3) 0.035(2) -0.023(2) 0.0030(19) 0.004(2)
C43 0.036(2) 0.038(2) 0.034(2) -0.0215(17) -0.0020(17) -0.0012(18)
C44 0.078(4) 0.065(3) 0.053(3) -0.042(3) 0.005(3) -0.014(3)
C45 0.037(2) 0.040(2) 0.0277(19) -0.0147(17) -0.0047(17) -0.0021(18)
C46 0.031(2) 0.033(2) 0.033(2) -0.0151(17) 0.0014(17) -0.0043(17)
C47 0.032(2) 0.034(2) 0.036(2) -0.0156(17) -0.0098(17) -0.0002(17)
C48 0.035(2) 0.037(2) 0.038(2) -0.0140(18) -0.0079(18) 0.0010(18)
C49 0.048(3) 0.037(2) 0.051(3) -0.014(2) -0.006(2) 0.011(2)
C50 0.063(3) 0.043(3) 0.051(3) -0.007(2) -0.006(2) 0.002(2)
C51 0.044(3) 0.045(3) 0.034(2) -0.0071(19) -0.0030(19) 0.003(2)
C52 0.035(2) 0.037(2) 0.030(2) -0.0111(17) -0.0063(17) -0.0019(18)
C53 0.037(2) 0.038(2) 0.041(2) -0.0224(18) -0.0055(18) 0.0029(18)
C54 0.050(3) 0.035(2) 0.041(2) -0.0207(19) -0.006(2) -0.0001(19)
C55 0.037(2) 0.053(3) 0.051(3) -0.024(2) 0.004(2) -0.007(2)
C56 0.052(3) 0.046(3) 0.050(3) -0.025(2) -0.001(2) 0.007(2)
C57 0.102(4) 0.048(3) 0.070(4) 0.003(3) 0.012(3) 0.015(3)
C58 0.032(2) 0.0259(19) 0.032(2) -0.0112(16) -0.0082(17) -0.0050(16)
C59 0.035(2) 0.0222(18) 0.0314(19) -0.0096(15) -0.0054(17) -0.0051(16)
C60 0.038(2) 0.033(2) 0.036(2) -0.0120(17) -0.0008(18) -0.0045(18)
C61 0.038(2) 0.038(2) 0.035(2) -0.0105(18) -0.0114(18) -0.0023(18)
C62 0.046(2) 0.031(2) 0.030(2) -0.0104(17) -0.0083(18) -0.0095(18)
C63 0.034(2) 0.0267(19) 0.031(2) -0.0108(16) -0.0048(17) -0.0064(16)
C64 0.041(2) 0.038(2) 0.032(2) -0.0182(17) -0.0033(18) -0.0097(18)
C65 0.054(3) 0.046(2) 0.032(2) -0.0178(19) -0.0090(19) -0.010(2)
C66 0.048(3) 0.055(3) 0.038(2) -0.025(2) 0.010(2) -0.022(2)
C67 0.042(2) 0.041(2) 0.039(2) -0.0170(19) -0.0042(19) -0.0007(19)
C68 0.042(3) 0.071(3) 0.049(3) -0.020(2) -0.014(2) 0.001(2)
N5 0.0335(18) 0.0309(17) 0.0309(16) -0.0138(13) -0.0065(14) -0.0063(14)
O3 0.0369(15) 0.0382(15) 0.0291(13) -0.0172(12) -0.0063(11) -0.0039(12)
O4 0.0347(14) 0.0296(14) 0.0329(14) -0.0125(11) 0.0015(12) -0.0052(11)
C69 0.0256(19) 0.0282(19) 0.034(2) -0.0148(16) -0.0054(16) -0.0020(16)
C70 0.035(2) 0.028(2) 0.030(2) -0.0079(16) -0.0052(17) -0.0023(17)
C71 0.033(2) 0.036(2) 0.037(2) -0.0154(17) -0.0104(17) -0.0043(18)
C72 0.032(2) 0.032(2) 0.036(2) -0.0144(17) -0.0034(17) -0.0030(17)
C73 0.033(2) 0.034(2) 0.031(2) -0.0107(16) 0.0007(17) -0.0079(17)
C74 0.029(2) 0.030(2) 0.032(2) -0.0133(16) -0.0053(16) 0.0015(16)
C75 0.033(2) 0.037(2) 0.042(2) -0.0173(18) -0.0042(18) -0.0059(18)
C76 0.035(2) 0.048(3) 0.055(3) -0.021(2) 0.000(2) -0.012(2)
C77 0.054(3) 0.038(2) 0.063(3) -0.011(2) -0.011(2) -0.011(2)
C78 0.047(3) 0.055(3) 0.047(3) -0.023(2) -0.009(2) -0.018(2)
C79 0.027(2) 0.033(2) 0.0252(18) -0.0126(15) -0.0019(15) -0.0050(16)
C80 0.027(2) 0.036(2) 0.038(2) -0.0177(17) -0.0012(17) -0.0014(17)
C81 0.037(2) 0.038(2) 0.037(2) -0.0173(18) -0.0040(18) -0.0092(18)
C82 0.038(2) 0.031(2) 0.033(2) -0.0126(17) 0.0004(18) 0.0030(18)
C83 0.029(2) 0.034(2) 0.041(2) -0.0132(18) -0.0021(17) 0.0033(17)
C84 0.028(2) 0.037(2) 0.035(2) -0.0125(17) -0.0068(17) -0.0039(17)
C85 0.047(3) 0.045(3) 0.064(3) -0.029(2) 0.000(2) -0.001(2)
C86 0.034(2) 0.039(2) 0.0278(19) -0.0107(17) -0.0074(17) -0.0030(18)
C87 0.030(2) 0.031(2) 0.034(2) -0.0147(16) -0.0034(16) -0.0021(16)
C88 0.038(2) 0.040(2) 0.0263(19) -0.0112(17) -0.0013(17) -0.0127(19)
C89 0.041(2) 0.048(2) 0.030(2) -0.0182(18) -0.0008(18) -0.013(2)
C90 0.049(3) 0.070(3) 0.043(2) -0.033(2) 0.000(2) -0.006(2)
C91 0.047(3) 0.085(4) 0.033(2) -0.025(2) -0.012(2) -0.004(3)
C92 0.043(3) 0.068(3) 0.035(2) -0.016(2) -0.007(2) -0.005(2)
C93 0.040(2) 0.048(2) 0.031(2) -0.0135(19) -0.0015(18) -0.012(2)
C94 0.048(3) 0.043(2) 0.036(2) -0.0261(19) -0.0005(19) -0.007(2)
C95 0.084(4) 0.057(3) 0.053(3) -0.013(2) 0.003(3) 0.004(3)
C96 0.047(3) 0.064(3) 0.061(3) -0.028(3) -0.005(2) -0.005(2)
C97 0.075(4) 0.069(3) 0.078(4) -0.052(3) -0.013(3) 0.006(3)
C98 0.085(4) 0.132(5) 0.043(3) -0.042(3) -0.018(3) 0.011(4)
C99 0.034(2) 0.030(2) 0.030(2) -0.0118(16) -0.0071(17) -0.0093(17)
C100 0.031(2) 0.033(2) 0.031(2) -0.0157(17) -0.0079(16) -0.0066(17)
C101 0.035(2) 0.039(2) 0.0283(19) -0.0158(17) -0.0056(17) -0.0079(18)
C102 0.037(2) 0.041(2) 0.033(2) -0.0127(18) -0.0027(18) -0.0079(19)
C103 0.038(2) 0.028(2) 0.036(2) -0.0078(17) -0.0063(18) -0.0037(17)
C104 0.028(2) 0.036(2) 0.035(2) -0.0155(17) -0.0077(17) -0.0044(17)
C105 0.043(2) 0.0265(19) 0.034(2) -0.0093(16) -0.0045(18) -0.0026(17)
C106 0.046(2) 0.044(2) 0.043(2) -0.025(2) -0.001(2) -0.015(2)
C107 0.070(3) 0.036(2) 0.057(3) -0.017(2) 0.013(2) -0.006(2)
C108 0.039(2) 0.037(2) 0.040(2) -0.0173(18) -0.0018(19) -0.0008(19)
C109 0.054(3) 0.052(3) 0.039(2) -0.011(2) 0.006(2) -0.014(2)
K1 0.0541(6) 0.0434(5) 0.0432(5) -0.0065(4) -0.0110(4) -0.0145(5)
C110 0.151(6) 0.094(4) 0.091(4) -0.054(4) -0.035(4) 0.029(4)
O5 0.126(3) 0.071(2) 0.059(2) -0.0177(18) -0.025(2) 0.011(2)
C111 0.157(5) 0.085(4) 0.056(3) -0.017(3) -0.030(3) 0.020(4)
C112 0.128(4) 0.079(4) 0.062(3) -0.029(3) -0.033(3) 0.025(3)
O6 0.101(3) 0.067(2) 0.0492(19) -0.0077(17) -0.0116(19) -0.016(2)
C113 0.141(5) 0.098(4) 0.053(3) -0.017(3) 0.010(3) -0.061(4)
K2 0.0495(6) 0.0384(5) 0.0396(5) -0.0199(4) 0.0000(4) -0.0048(4)
C114 0.056(3) 0.137(5) 0.065(3) 0.001(3) -0.008(3) -0.032(3)
O7 0.053(2) 0.136(4) 0.073(2) 0.000(2) -0.0070(19) -0.032(2)
C115 0.070(4) 0.101(4) 0.118(4) 0.004(4) -0.009(3) -0.024(3)
C116 0.060(3) 0.062(3) 0.106(4) -0.029(3) 0.017(3) -0.011(3)
O8 0.075(2) 0.083(2) 0.084(2) -0.040(2) 0.012(2) -0.038(2)
C117 0.107(4) 0.114(5) 0.085(4) -0.067(4) 0.006(3) -0.031(4)
C118 0.066(3) 0.046(3) 0.072(3) -0.012(2) -0.011(3) -0.011(2)
O9 0.0529(18) 0.0381(16) 0.0545(17) -0.0244(13) -0.0105(14) -0.0045(14)
C119 0.045(2) 0.053(2) 0.052(2) -0.034(2) -0.003(2) -0.007(2)
C120 0.044(2) 0.055(2) 0.041(2) -0.0316(19) 0.0050(19) -0.007(2)
O10 0.0454(16) 0.0448(16) 0.0383(15) -0.0225(13) 0.0002(13) -0.0061(13)
C121 0.055(3) 0.049(2) 0.043(2) -0.016(2) -0.003(2) -0.010(2)
C122 0.056(3) 0.043(2) 0.055(3) -0.021(2) -0.007(2) -0.006(2)
O11 0.0532(18) 0.0368(15) 0.0482(17) -0.0201(13) -0.0048(14) -0.0004(13)
C123 0.047(2) 0.039(2) 0.054(2) -0.0221(19) -0.006(2) 0.0042(19)
C124 0.062(3) 0.041(2) 0.060(3) -0.023(2) -0.012(2) 0.000(2)
O12 0.064(2) 0.0559(19) 0.0511(18) -0.0178(15) -0.0046(16) -0.0150(16)
C125 0.099(4) 0.061(3) 0.064(3) -0.015(3) 0.006(3) -0.020(3)
C126 0.060(3) 0.054(3) 0.070(3) -0.015(2) 0.000(2) -0.005(2)
O13 0.0618(19) 0.0412(16) 0.0476(17) -0.0201(14) 0.0045(14) -0.0118(14)
C127 0.074(3) 0.037(2) 0.059(3) -0.026(2) 0.020(2) -0.010(2)
C128 0.083(3) 0.044(2) 0.056(3) -0.032(2) 0.010(2) -0.027(2)
O14 0.0557(18) 0.0458(17) 0.0501(17) -0.0250(14) 0.0046(14) -0.0132(14)
C129 0.072(3) 0.062(3) 0.055(3) -0.033(2) -0.005(2) -0.005(3)

loop_
_atom_type_symbol
_atom_type_description
_atom_type_scat_dispersion_real
_atom_type_scat_dispersion_imag
_atom_type_scat_source
C C 0.0033 0.0016 'International Tables Vol C Tables 4.2.6.8 and 6.1.1.4'
H H 0.0000 0.0000 'International Tables Vol C Tables 4.2.6.8 and 6.1.1.4'
K K 0.2009 0.2494 'International Tables Vol C Tables 4.2.6.8 and 6.1.1.4'
N N 0.0061 0.0033 'International Tables Vol C Tables 4.2.6.8 and 6.1.1.4'
O O 0.0106 0.0060 'International Tables Vol C Tables 4.2.6.8 and 6.1.1.4'
V V 0.3005 0.5294 'International Tables Vol C Tables 4.2.6.8 and 6.1.1.4'

loop_
_geom_angle_atom_site_label_1
_geom_angle_atom_site_label_2
_geom_angle_atom_site_label_3
_geom_angle
_geom_angle_site_symmetry_1
_geom_angle_site_symmetry_3
_geom_angle_publ_flag
N4 V1 N2 109.88(12) . . ?
N4 V1 O1 107.30(12) . . ?
O1 V1 N2 104.08(11) . . ?
O2 V1 N2 106.57(11) . . ?
O2 V1 N4 110.03(11) . . ?
O2 V1 O1 118.66(10) . . ?
N3 V2 C69 139.66(11) . . ?
N5 V2 N3 106.08(12) . . ?
N5 V2 C69 34.36(11) . . ?
O3 V2 N3 105.87(11) . . ?
O3 V2 N5 117.18(12) . . ?
O3 V2 O4 113.35(11) . . ?
O3 V2 C69 102.99(11) . . ?
O4 V2 N3 107.21(11) . . ?
O4 V2 N5 106.52(12) . . ?
O4 V2 C69 86.00(11) . . ?
N1 C1 C2 145.1(3) . . ?
N1 C1 C3 155.8(3) . . ?
C2 C1 C3 58.8(2) . . ?
C1 N1 C4 123.5(3) . . ?
C1 N1 K1 142.8(2) . . ?
C4 N1 K1 93.3(2) . . ?
N2 C2 C1 149.5(3) . . ?
N2 C2 C3 149.0(3) . . ?
C3 C2 C1 61.5(2) . . ?
C2 N2 V1 125.6(2) . . ?
C2 N2 C12 113.9(3) . . ?
C12 N2 V1 120.4(2) . . ?
C2 C3 C1 59.7(2) . . ?
N3 C3 C1 150.0(3) . . ?
N3 C3 C2 150.1(3) . . ?
C3 N3 V2 128.7(2) . . ?
C3 N3 C20 114.1(3) . . ?
C20 N3 V2 117.1(2) . . ?
N1 C4 K1 59.45(18) . . ?
C5 C4 N1 121.2(4) . . ?
C5 C4 K1 125.1(3) . . ?
C9 C4 N1 119.7(3) . . ?
C9 C4 C5 118.6(4) . . ?
C9 C4 K1 80.8(2) . . ?
C4 C5 C10 120.9(3) . . ?
C6 C5 C4 119.1(4) . . ?
C6 C5 C10 120.0(4) . . ?
C7 C6 C5 121.7(4) . . ?
C6 C7 C8 119.7(4) . . ?
C7 C8 C9 120.7(4) . . ?
C4 C9 C11 121.5(4) . . ?
C4 C9 K1 73.7(2) . . ?
C8 C9 C4 120.1(4) . . ?
C8 C9 C11 118.3(4) . . ?
C8 C9 K1 125.4(3) . . ?
C11 C9 K1 74.0(2) . . ?
C13 C12 N2 120.7(3) . . ?
C13 C12 C17 120.5(3) . . ?
C17 C12 N2 118.7(3) . . ?
C12 C13 C14 118.7(3) . . ?
C12 C13 C18 122.8(3) . . ?
C14 C13 C18 118.4(3) . . ?
C15 C14 C13 121.3(4) . . ?
C16 C15 C14 119.4(4) . . ?
C15 C16 C17 121.2(4) . . ?
C12 C17 C19 121.4(3) . . ?
C16 C17 C12 118.8(3) . . ?
C16 C17 C19 119.7(3) . . ?
C21 C20 N3 120.6(3) . . ?
C21 C20 C25 119.9(3) . . ?
C25 C20 N3 119.4(3) . . ?
C20 C21 C26 121.7(3) . . ?
C22 C21 C20 118.9(3) . . ?
C22 C21 C26 119.5(3) . . ?
C21 C22 C23 122.1(4) . . ?
C24 C23 C22 118.4(4) . . ?
C23 C24 C25 122.3(4) . . ?
C20 C25 C27 121.8(3) . . ?
C24 C25 C20 118.3(3) . . ?
C24 C25 C27 119.9(3) . . ?
C28 N4 V1 102.5(2) . . ?
C38 N4 V1 142.4(3) . . ?
C38 N4 C28 115.1(3) . . ?
V1 O1 K1 134.97(11) . . ?
C47 O1 V1 145.4(2) . . ?
C47 O1 K1 63.41(18) . . ?
C58 O2 V1 152.6(2) . . ?
C29 C28 N4 118.9(3) . . ?
C33 C28 N4 120.5(3) . . ?
C33 C28 C29 120.6(3) . . ?
C28 C29 C45 121.0(3) . . ?
C30 C29 C28 118.1(3) . . ?
C30 C29 C45 120.9(3) . . ?
C29 C30 C31 122.9(4) . . ?
C30 C31 C32 117.0(3) . . ?
C30 C31 C34 120.7(3) . . ?
C32 C31 C34 122.2(3) . . ?
C33 C32 C31 122.0(3) . . ?
C28 C33 C46 119.6(3) . . ?
C32 C33 C28 118.9(3) . . ?
C32 C33 C46 121.5(3) . . ?
C35 C34 C31 110.4(3) . . ?
C35 C34 C36 107.6(4) . . ?
C36 C34 C31 107.0(3) . . ?
C37 C34 C31 113.4(4) . . ?
C37 C34 C35 108.4(4) . . ?
C37 C34 C36 109.9(4) . . ?
C39 C38 N4 120.1(3) . . ?
C39 C38 C43 117.9(3) . . ?
C43 C38 N4 121.9(3) . . ?
C38 C39 C40 120.4(4) . . ?
C41 C40 C39 122.3(4) . . ?
C40 C41 C42 118.0(4) . . ?
C40 C41 C44 122.0(4) . . ?
C42 C41 C44 120.0(4) . . ?
C41 C42 C43 121.5(4) . . ?
C42 C43 C38 119.8(4) . . ?
C29 C45 C52 111.0(3) . . ?
C33 C46 C59 114.6(3) . . ?
O1 C47 C48 119.2(3) . . ?
O1 C47 C52 121.5(3) . . ?
O1 C47 K1 92.6(2) . . ?
C48 C47 K1 90.0(2) . . ?
C52 C47 C48 119.1(4) . . ?
C52 C47 K1 82.8(2) . . ?
C47 C48 C53 122.2(3) . . ?
C47 C48 K1 64.17(19) . . ?
C49 C48 C47 117.1(4) . . ?
C49 C48 C53 120.7(3) . . ?
C49 C48 K1 96.9(2) . . ?
C53 C48 K1 106.1(2) . . ?
C50 C49 C48 124.5(4) . . ?
C49 C50 C57 121.8(4) . . ?
C51 C50 C49 116.7(4) . . ?
C51 C50 C57 121.5(4) . . ?
C52 C51 C50 122.0(4) . . ?
C45 C52 K1 100.4(2) . . ?
C47 C52 C45 121.1(3) . . ?
C47 C52 K1 70.5(2) . . ?
C51 C52 C45 118.2(3) . . ?
C51 C52 C47 120.6(4) . . ?
C51 C52 K1 98.2(2) . . ?
C48 C53 C54 110.1(3) . . ?
C48 C53 C55 110.1(3) . . ?
C54 C53 C55 109.7(3) . . ?
C56 C53 C48 113.0(3) . . ?
C56 C53 C54 106.8(3) . . ?
C56 C53 C55 106.9(3) . . ?
O2 C58 C59 121.0(3) . . ?
O2 C58 C63 119.2(3) . . ?
C59 C58 C63 119.8(3) . . ?
C58 C59 C46 123.2(3) . . ?
C60 C59 C46 116.8(3) . . ?
C60 C59 C58 120.0(3) . . ?
C59 C60 C61 122.2(4) . . ?
C60 C61 C68 120.8(4) . . ?
C62 C61 C60 116.7(3) . . ?
C62 C61 C68 122.4(3) . . ?
C61 C62 C63 124.7(3) . . ?
C58 C63 C64 123.9(3) . . ?
C62 C63 C58 116.6(3) . . ?
C62 C63 C64 119.4(3) . . ?
C63 C64 C65 113.5(3) . . ?
C63 C64 C66 110.5(3) . . ?
C66 C64 C65 107.2(3) . . ?
C67 C64 C63 109.2(3) . . ?
C67 C64 C65 106.8(3) . . ?
C67 C64 C66 109.5(3) . . ?
C69 N5 V2 96.2(2) . . ?
C79 N5 V2 144.8(2) . . ?
C79 N5 C69 117.3(3) . . ?
C88 O3 V2 145.9(2) . . ?
C99 O4 V2 155.1(2) . . ?
N5 C69 V2 49.43(16) . . ?
C70 C69 V2 101.2(2) . . ?
C70 C69 N5 119.9(3) . . ?
C70 C69 C74 119.6(3) . . ?
C74 C69 V2 111.1(2) . . ?
C74 C69 N5 120.0(3) . . ?
C69 C70 C86 120.9(3) . . ?
C71 C70 C69 118.1(3) . . ?
C71 C70 C86 121.0(3) . . ?
C72 C71 C70 123.4(3) . . ?
C71 C72 C73 116.7(3) . . ?
C71 C72 C75 123.8(3) . . ?
C73 C72 C75 119.4(3) . . ?
C74 C73 C72 122.3(3) . . ?
C69 C74 C87 120.3(3) . . ?
C73 C74 C69 119.9(3) . . ?
C73 C74 C87 119.4(3) . . ?
C72 C75 C76 109.6(3) . . ?
C72 C75 C77 108.4(3) . . ?
C72 C75 C78 112.3(3) . . ?
C76 C75 C77 109.7(3) . . ?
C78 C75 C76 108.9(3) . . ?
C78 C75 C77 107.9(3) . . ?
N5 C79 C80 120.4(3) . . ?
C84 C79 N5 122.8(3) . . ?
C84 C79 C80 116.8(3) . . ?
C81 C80 C79 120.9(3) . . ?
C80 C81 C82 122.6(3) . . ?
C81 C82 C83 116.9(3) . . ?
C81 C82 C85 121.7(4) . . ?
C83 C82 C85 121.4(3) . . ?
C84 C83 C82 121.4(3) . . ?
C83 C84 C79 121.4(3) . . ?
C70 C86 C93 113.7(3) . . ?
C100 C87 C74 111.4(3) . . ?
O3 C88 C89 120.5(3) . . ?
O3 C88 C93 120.1(3) . . ?
C93 C88 C89 119.3(3) . . ?
C88 C89 C94 124.1(3) . . ?
C90 C89 C88 116.9(4) . . ?
C90 C89 C94 118.9(3) . . ?
C91 C90 C89 124.6(4) . . ?
C90 C91 C92 117.4(4) . . ?
C90 C91 C98 121.9(4) . . ?
C92 C91 C98 120.7(4) . . ?
C93 C92 C91 121.5(4) . . ?
C88 C93 C86 120.9(3) . . ?
C92 C93 C86 118.9(4) . . ?
C92 C93 C88 120.2(4) . . ?
C95 C94 C89 112.2(3) . . ?
C95 C94 C96 109.7(4) . . ?
C95 C94 C97 107.4(4) . . ?
C96 C94 C89 109.0(3) . . ?
C96 C94 C97 105.7(4) . . ?
C97 C94 C89 112.6(3) . . ?
O4 C99 C100 121.3(3) . . ?
O4 C99 C104 119.9(3) . . ?
C100 C99 C104 118.7(3) . . ?
C99 C100 C87 121.7(3) . . ?
C101 C100 C87 118.9(3) . . ?
C101 C100 C99 119.4(3) . . ?
C102 C101 C100 122.6(4) . . ?
C101 C102 C109 121.8(4) . . ?
C103 C102 C101 116.8(3) . . ?
C103 C102 C109 121.4(4) . . ?
C102 C103 C104 123.5(4) . . ?
C99 C104 C105 120.6(3) . . ?
C103 C104 C99 118.1(3) . . ?
C103 C104 C105 121.0(3) . . ?
C104 C105 C106 107.8(3) . . ?
C104 C105 C107 111.2(3) . . ?
C107 C105 C106 107.3(3) . . ?
C108 C105 C104 112.9(3) . . ?
C108 C105 C106 110.0(3) . . ?
C108 C105 C107 107.5(3) . . ?
N1 K1 C4 27.20(9) . . ?
N1 K1 C9 48.05(10) . . ?
N1 K1 O1 76.41(8) . . ?
N1 K1 C47 100.37(10) . . ?
N1 K1 C48 112.09(10) . . ?
N1 K1 C52 112.78(10) . . ?
N1 K1 O5 134.40(12) . . ?
C4 K1 C9 25.57(10) . . ?
C4 K1 O1 103.41(9) . . ?
C4 K1 C48 137.78(10) . . ?
C9 K1 O1 122.04(9) . . ?
C9 K1 C48 139.93(10) . . ?
C47 K1 C4 127.29(11) . . ?
C47 K1 C9 144.81(11) . . ?
C47 K1 O1 23.96(8) . . ?
C47 K1 C48 25.87(9) . . ?
C47 K1 C52 26.79(10) . . ?
C48 K1 O1 42.63(8) . . ?
C52 K1 C4 134.45(11) . . ?
C52 K1 C9 159.92(11) . . ?
C52 K1 O1 43.92(8) . . ?
C52 K1 C48 45.02(10) . . ?
O5 K1 C4 114.96(12) . . ?
O5 K1 C9 89.66(12) . . ?
O5 K1 O1 130.99(9) . . ?
O5 K1 C47 111.97(11) . . ?
O5 K1 C48 88.68(11) . . ?
O5 K1 C52 110.42(12) . . ?
O6 K1 N1 122.80(10) . . ?
O6 K1 C4 98.82(10) . . ?
O6 K1 C9 90.97(11) . . ?
O6 K1 O1 140.08(10) . . ?
O6 K1 C47 123.17(12) . . ?
O6 K1 C48 123.34(11) . . ?
O6 K1 C52 97.73(11) . . ?
O6 K1 O5 63.39(11) . . ?
C110 O5 K1 128.9(3) . . ?
C111 O5 K1 115.3(3) . . ?
C111 O5 C110 111.7(5) . . ?
O5 C111 C112 108.0(5) . . ?
O6 C112 C111 113.5(5) . . ?
C112 O6 K1 108.2(3) . . ?
C113 O6 K1 120.6(3) . . ?
C113 O6 C112 115.3(5) . . ?
O7 K2 C119 66.40(11) . . ?
O8 K2 O7 56.70(11) . . ?
O8 K2 C119 118.50(10) . . ?
O8 K2 O11 143.46(10) . . ?
O8 K2 O12 95.29(11) . . ?
O9 K2 O7 79.78(11) . . ?
O9 K2 O8 119.81(10) . . ?
O9 K2 C119 22.70(9) . . ?
O9 K2 O10 60.30(8) . . ?
O9 K2 O11 79.82(8) . . ?
O9 K2 O12 74.49(8) . . ?
O9 K2 O13 133.73(9) . . ?
O9 K2 O14 156.44(9) . . ?
O10 K2 O7 79.88(9) . . ?
O10 K2 O8 133.44(10) . . ?
O10 K2 C119 42.34(9) . . ?
O10 K2 O11 82.61(8) . . ?
O10 K2 O12 124.69(9) . . ?
O11 K2 O7 157.86(10) . . ?
O11 K2 C119 91.51(9) . . ?
O11 K2 O12 58.30(8) . . ?
O12 K2 O7 123.26(11) . . ?
O12 K2 C119 97.19(10) . . ?
O13 K2 O7 88.77(11) . . ?
O13 K2 O8 88.29(10) . . ?
O13 K2 C119 112.89(10) . . ?
O13 K2 O10 73.62(8) . . ?
O13 K2 O11 99.20(8) . . ?
O13 K2 O12 143.51(9) . . ?
O14 K2 O7 122.35(11) . . ?
O14 K2 O8 73.44(9) . . ?
O14 K2 C119 167.29(10) . . ?
O14 K2 O10 126.80(9) . . ?
O14 K2 O11 79.21(8) . . ?
O14 K2 O12 85.39(9) . . ?
O14 K2 O13 60.84(9) . . ?
C114 O7 K2 150.6(4) . . ?
C115 O7 K2 94.8(3) . . ?
C115 O7 C114 111.5(5) . . ?
O7 C115 C116 114.1(6) . . ?
C115 C116 O8 109.5(5) . . ?
C116 O8 K2 119.3(3) . . ?
C117 O8 K2 128.4(3) . . ?
C117 O8 C116 112.2(4) . . ?
C118 O9 K2 113.0(3) . . ?
C118 O9 C119 111.1(3) . . ?
C119 O9 K2 108.1(2) . . ?
O9 C119 K2 49.21(16) . . ?
O9 C119 C120 109.4(3) . . ?
C120 C119 K2 84.7(2) . . ?
O10 C120 C119 110.0(3) . . ?
C120 O10 K2 116.4(2) . . ?
C121 O10 K2 128.3(2) . . ?
C121 O10 C120 110.9(3) . . ?
C122 O11 K2 108.8(2) . . ?
C123 O11 K2 108.7(2) . . ?
C123 O11 C122 110.7(3) . . ?
O11 C123 C124 109.5(3) . . ?
O12 C124 C123 109.4(4) . . ?
C124 O12 K2 116.5(3) . . ?
C124 O12 C125 111.1(4) . . ?
C125 O12 K2 126.7(3) . . ?
C126 O13 K2 127.4(2) . . ?
C126 O13 C127 110.9(3) . . ?
C127 O13 K2 115.6(2) . . ?
O13 C127 C128 109.3(4) . . ?
O14 C128 C127 109.5(4) . . ?
C128 O14 K2 108.4(2) . . ?
C129 O14 K2 111.7(2) . . ?
C129 O14 C128 110.7(3) . . ?

loop_
_geom_bond_atom_site_label_1
_geom_bond_atom_site_label_2
_geom_bond_distance
_geom_bond_site_symmetry_2
_geom_bond_publ_flag
V1 N2 2.030(3) . ?
V1 N4 1.911(3) . ?
V1 O1 1.916(3) . ?
V1 O2 1.904(2) . ?
V2 N3 2.040(3) . ?
V2 N5 1.930(3) . ?
V2 O3 1.892(2) . ?
V2 O4 1.895(2) . ?
V2 C69 2.526(4) . ?
C1 N1 1.324(5) . ?
C1 C2 1.402(5) . ?
C1 C3 1.427(5) . ?
N1 C4 1.427(4) . ?
N1 K1 2.688(3) . ?
C2 N2 1.369(4) . ?
C2 C3 1.388(5) . ?
N2 C12 1.456(4) . ?
C3 N3 1.355(4) . ?
N3 C20 1.459(4) . ?
C4 C5 1.413(5) . ?
C4 C9 1.401(6) . ?
C4 K1 3.116(4) . ?
C5 C6 1.404(5) . ?
C5 C10 1.492(6) . ?
C6 C7 1.356(7) . ?
C7 C8 1.384(7) . ?
C8 C9 1.396(6) . ?
C9 C11 1.521(6) . ?
C9 K1 3.205(4) . ?
C12 C13 1.393(5) . ?
C12 C17 1.406(5) . ?
C13 C14 1.403(5) . ?
C13 C18 1.512(5) . ?
C14 C15 1.382(5) . ?
C15 C16 1.378(5) . ?
C16 C17 1.398(5) . ?
C17 C19 1.512(5) . ?
C20 C21 1.399(5) . ?
C20 C25 1.417(5) . ?
C21 C22 1.385(5) . ?
C21 C26 1.497(5) . ?
C22 C23 1.387(5) . ?
C23 C24 1.372(5) . ?
C24 C25 1.392(5) . ?
C25 C27 1.497(5) . ?
N4 C28 1.449(4) . ?
N4 C38 1.409(4) . ?
O1 C47 1.343(4) . ?
O1 K1 3.305(3) . ?
O2 C58 1.372(4) . ?
C28 C29 1.408(5) . ?
C28 C33 1.401(5) . ?
C29 C30 1.392(5) . ?
C29 C45 1.511(5) . ?
C30 C31 1.395(5) . ?
C31 C32 1.407(5) . ?
C31 C34 1.541(5) . ?
C32 C33 1.394(5) . ?
C33 C46 1.527(5) . ?
C34 C35 1.539(6) . ?
C34 C36 1.539(6) . ?
C34 C37 1.496(6) . ?
C38 C39 1.393(5) . ?
C38 C43 1.408(5) . ?
C39 C40 1.401(5) . ?
C40 C41 1.353(6) . ?
C41 C42 1.396(6) . ?
C41 C44 1.525(5) . ?
C42 C43 1.401(5) . ?
C45 C52 1.524(5) . ?
C46 C59 1.528(5) . ?
C47 C48 1.434(5) . ?
C47 C52 1.415(5) . ?
C47 K1 2.958(4) . ?
C48 C49 1.400(6) . ?
C48 C53 1.533(5) . ?
C48 K1 3.287(4) . ?
C49 C50 1.398(6) . ?
C50 C51 1.395(6) . ?
C50 C57 1.520(6) . ?
C51 C52 1.387(5) . ?
C52 K1 3.114(4) . ?
C53 C54 1.540(5) . ?
C53 C55 1.551(5) . ?
C53 C56 1.533(5) . ?
C58 C59 1.405(5) . ?
C58 C63 1.431(5) . ?
C59 C60 1.389(5) . ?
C60 C61 1.397(5) . ?
C61 C62 1.380(5) . ?
C61 C68 1.520(5) . ?
C62 C63 1.404(5) . ?
C63 C64 1.534(5) . ?
C64 C65 1.554(5) . ?
C64 C66 1.536(5) . ?
C64 C67 1.533(5) . ?
N5 C69 1.434(4) . ?
N5 C79 1.407(4) . ?
O3 C88 1.358(4) . ?
O4 C99 1.346(4) . ?
C69 C70 1.413(5) . ?
C69 C74 1.418(5) . ?
C70 C71 1.408(5) . ?
C70 C86 1.507(5) . ?
C71 C72 1.392(5) . ?
C72 C73 1.412(5) . ?
C72 C75 1.533(5) . ?
C73 C74 1.378(5) . ?
C74 C87 1.532(5) . ?
C75 C76 1.536(6) . ?
C75 C77 1.548(6) . ?
C75 C78 1.535(5) . ?
C79 C80 1.413(5) . ?
C79 C84 1.403(5) . ?
C80 C81 1.379(5) . ?
C81 C82 1.385(5) . ?
C82 C83 1.402(5) . ?
C82 C85 1.511(5) . ?
C83 C84 1.388(5) . ?
C86 C93 1.510(5) . ?
C87 C100 1.519(5) . ?
C88 C89 1.437(5) . ?
C88 C93 1.414(5) . ?
C89 C90 1.404(5) . ?
C89 C94 1.543(6) . ?
C90 C91 1.375(6) . ?
C91 C92 1.404(6) . ?
C91 C98 1.525(6) . ?
C92 C93 1.395(5) . ?
C94 C95 1.526(6) . ?
C94 C96 1.534(6) . ?
C94 C97 1.541(5) . ?
C99 C100 1.412(5) . ?
C99 C104 1.427(5) . ?
C100 C101 1.400(5) . ?
C101 C102 1.392(5) . ?
C102 C103 1.391(5) . ?
C102 C109 1.522(5) . ?
C103 C104 1.399(5) . ?
C104 C105 1.541(5) . ?
C105 C106 1.550(5) . ?
C105 C107 1.545(5) . ?
C105 C108 1.536(5) . ?
K1 O5 2.794(4) . ?
K1 O6 2.687(3) . ?
C110 O5 1.429(6) . ?
O5 C111 1.425(6) . ?
C111 C112 1.515(8) . ?
C112 O6 1.433(6) . ?
O6 C113 1.425(6) . ?
K2 O7 3.115(4) . ?
K2 O8 2.854(4) . ?
K2 O9 2.818(3) . ?
K2 C119 3.538(4) . ?
K2 O10 2.842(3) . ?
K2 O11 2.927(3) . ?
K2 O12 2.968(3) . ?
K2 O13 2.842(3) . ?
K2 O14 2.830(3) . ?
C114 O7 1.414(7) . ?
O7 C115 1.394(8) . ?
C115 C116 1.438(8) . ?
C116 O8 1.450(6) . ?
O8 C117 1.410(6) . ?
C118 O9 1.422(5) . ?
O9 C119 1.436(5) . ?
C119 C120 1.488(6) . ?
C120 O10 1.435(4) . ?
O10 C121 1.417(5) . ?
C122 O11 1.427(5) . ?
O11 C123 1.427(5) . ?
C123 C124 1.508(6) . ?
C124 O12 1.420(5) . ?
O12 C125 1.430(6) . ?
C126 O13 1.433(5) . ?
O13 C127 1.446(5) . ?
C127 C128 1.492(6) . ?
C128 O14 1.438(5) . ?
O14 C129 1.429(5) . ?

loop_
_geom_torsion_atom_site_label_1
_geom_torsion_atom_site_label_2
_geom_torsion_atom_site_label_3
_geom_torsion_atom_site_label_4
_geom_torsion
_geom_torsion_site_symmetry_1
_geom_torsion_site_symmetry_2
_geom_torsion_site_symmetry_3
_geom_torsion_site_symmetry_4
_geom_torsion_publ_flag
V1 N2 C12 C13 -69.5(4) . . . . ?
V1 N2 C12 C17 107.3(3) . . . . ?
V1 N4 C28 C29 -91.6(3) . . . . ?
V1 N4 C28 C33 89.3(3) . . . . ?
V1 N4 C38 C39 17.0(6) . . . . ?
V1 N4 C38 C43 -164.2(3) . . . . ?
V1 O1 C47 C48 -136.8(3) . . . . ?
V1 O1 C47 C52 48.7(6) . . . . ?
V1 O1 C47 K1 131.8(3) . . . . ?
V1 O2 C58 C59 7.6(7) . . . . ?
V1 O2 C58 C63 -173.8(4) . . . . ?
V2 N3 C20 C21 102.7(3) . . . . ?
V2 N3 C20 C25 -75.0(3) . . . . ?
V2 N5 C69 C70 -78.6(3) . . . . ?
V2 N5 C69 C74 93.0(3) . . . . ?
V2 N5 C79 C80 3.4(6) . . . . ?
V2 N5 C79 C84 -175.9(3) . . . . ?
V2 O3 C88 C89 -153.2(3) . . . . ?
V2 O3 C88 C93 29.3(6) . . . . ?
V2 O4 C99 C100 15.9(7) . . . . ?
V2 O4 C99 C104 -167.2(4) . . . . ?
V2 C69 C70 C71 124.6(3) . . . . ?
V2 C69 C70 C86 -54.6(4) . . . . ?
V2 C69 C74 C73 -120.2(3) . . . . ?
V2 C69 C74 C87 52.1(4) . . . . ?
C1 N1 C4 C5 -59.2(5) . . . . ?
C1 N1 C4 C9 129.2(4) . . . . ?
C1 N1 C4 K1 -174.2(4) . . . . ?
C1 C2 N2 V1 -20.3(8) . . . . ?
C1 C2 N2 C12 157.9(6) . . . . ?
C1 C2 C3 N3 -174.9(7) . . . . ?
C1 C3 N3 V2 -2.3(8) . . . . ?
C1 C3 N3 C20 172.5(5) . . . . ?
N1 C1 C2 N2 -5.4(11) . . . . ?
N1 C1 C2 C3 174.3(6) . . . . ?
N1 C1 C3 C2 -172.0(9) . . . . ?
N1 C1 C3 N3 2.8(13) . . . . ?
N1 C4 C5 C6 -169.0(3) . . . . ?
N1 C4 C5 C10 8.7(6) . . . . ?
N1 C4 C9 C8 168.6(4) . . . . ?
N1 C4 C9 C11 -12.1(6) . . . . ?
N1 C4 C9 K1 46.7(3) . . . . ?
C2 C1 N1 C4 171.6(5) . . . . ?
C2 C1 N1 K1 1.1(9) . . . . ?
C2 C1 C3 N3 174.9(7) . . . . ?
C2 N2 C12 C13 112.3(4) . . . . ?
C2 N2 C12 C17 -70.9(4) . . . . ?
C2 C3 N3 V2 168.9(5) . . . . ?
C2 C3 N3 C20 -16.4(8) . . . . ?
N2 C2 C3 C1 179.7(7) . . . . ?
N2 C2 C3 N3 4.9(11) . . . . ?
N2 C12 C13 C14 177.8(3) . . . . ?
N2 C12 C13 C18 -2.3(5) . . . . ?
N2 C12 C17 C16 -179.1(3) . . . . ?
N2 C12 C17 C19 -2.6(5) . . . . ?
C3 C1 N1 C4 -20.3(10) . . . . ?
C3 C1 N1 K1 169.2(6) . . . . ?
C3 C1 C2 N2 -179.7(7) . . . . ?
C3 C2 N2 V1 160.2(5) . . . . ?
C3 C2 N2 C12 -21.7(7) . . . . ?
C3 N3 C20 C21 -72.7(4) . . . . ?
C3 N3 C20 C25 109.5(3) . . . . ?
N3 V2 O3 C88 -155.1(4) . . . . ?
N3 V2 O4 C99 89.8(5) . . . . ?
N3 C20 C21 C22 -178.5(3) . . . . ?
N3 C20 C21 C26 1.4(5) . . . . ?
N3 C20 C25 C24 176.4(3) . . . . ?
N3 C20 C25 C27 -5.5(5) . . . . ?
C4 C5 C6 C7 -0.8(6) . . . . ?
C5 C4 C9 C8 -3.2(6) . . . . ?
C5 C4 C9 C11 176.1(4) . . . . ?
C5 C4 C9 K1 -125.1(3) . . . . ?
C5 C6 C7 C8 -0.4(7) . . . . ?
C6 C7 C8 C9 -0.1(7) . . . . ?
C7 C8 C9 C4 2.0(6) . . . . ?
C7 C8 C9 C11 -177.3(4) . . . . ?
C7 C8 C9 K1 92.8(5) . . . . ?
C9 C4 C5 C6 2.6(6) . . . . ?
C9 C4 C5 C10 -179.6(4) . . . . ?
C10 C5 C6 C7 -178.6(4) . . . . ?
C12 C13 C14 C15 0.2(5) . . . . ?
C13 C12 C17 C16 -2.3(5) . . . . ?
C13 C12 C17 C19 174.2(3) . . . . ?
C13 C14 C15 C16 -0.2(5) . . . . ?
C14 C15 C16 C17 -1.1(5) . . . . ?
C15 C16 C17 C12 2.3(5) . . . . ?
C15 C16 C17 C19 -174.3(3) . . . . ?
C17 C12 C13 C14 1.1(5) . . . . ?
C17 C12 C13 C18 -179.1(3) . . . . ?
C18 C13 C14 C15 -179.7(3) . . . . ?
C20 C21 C22 C23 2.6(5) . . . . ?
C21 C20 C25 C24 -1.4(5) . . . . ?
C21 C20 C25 C27 176.8(3) . . . . ?
C21 C22 C23 C24 -2.2(5) . . . . ?
C22 C23 C24 C25 -0.1(5) . . . . ?
C23 C24 C25 C20 1.8(5) . . . . ?
C23 C24 C25 C27 -176.4(3) . . . . ?
C25 C20 C21 C22 -0.8(5) . . . . ?
C25 C20 C21 C26 179.1(3) . . . . ?
C26 C21 C22 C23 -177.2(3) . . . . ?
N4 C28 C29 C30 -172.5(3) . . . . ?
N4 C28 C29 C45 7.8(5) . . . . ?
N4 C28 C33 C32 173.0(3) . . . . ?
N4 C28 C33 C46 -4.6(5) . . . . ?
N4 C38 C39 C40 -178.6(4) . . . . ?
N4 C38 C43 C42 178.8(3) . . . . ?
O1 C47 C48 C49 -177.4(3) . . . . ?
O1 C47 C48 C53 0.4(5) . . . . ?
O1 C47 C48 K1 -93.0(3) . . . . ?
O1 C47 C52 C45 -1.8(5) . . . . ?
O1 C47 C52 C51 176.7(3) . . . . ?
O1 C47 C52 K1 88.6(3) . . . . ?
O2 C58 C59 C46 -1.4(5) . . . . ?
O2 C58 C59 C60 177.9(3) . . . . ?
O2 C58 C63 C62 -178.0(3) . . . . ?
O2 C58 C63 C64 -1.2(5) . . . . ?
C28 N4 C38 C39 -163.3(3) . . . . ?
C28 N4 C38 C43 15.5(5) . . . . ?
C28 C29 C30 C31 -0.8(5) . . . . ?
C28 C29 C45 C52 106.7(4) . . . . ?
C28 C33 C46 C59 -108.5(4) . . . . ?
C29 C28 C33 C32 -6.1(5) . . . . ?
C29 C28 C33 C46 176.3(3) . . . . ?
C29 C30 C31 C32 -5.1(5) . . . . ?
C29 C30 C31 C34 171.8(3) . . . . ?
C29 C45 C52 C47 -80.0(4) . . . . ?
C29 C45 C52 C51 101.4(4) . . . . ?
C29 C45 C52 K1 -153.3(3) . . . . ?
C30 C29 C45 C52 -73.0(4) . . . . ?
C30 C31 C32 C33 5.5(5) . . . . ?
C30 C31 C34 C35 39.8(5) . . . . ?
C30 C31 C34 C36 -76.9(5) . . . . ?
C30 C31 C34 C37 161.7(4) . . . . ?
C31 C32 C33 C28 -0.1(5) . . . . ?
C31 C32 C33 C46 177.4(3) . . . . ?
C32 C31 C34 C35 -143.4(4) . . . . ?
C32 C31 C34 C36 99.8(4) . . . . ?
C32 C31 C34 C37 -21.6(6) . . . . ?
C32 C33 C46 C59 74.0(4) . . . . ?
C33 C28 C29 C30 6.6(5) . . . . ?
C33 C28 C29 C45 -173.1(3) . . . . ?
C33 C46 C59 C58 67.2(4) . . . . ?
C33 C46 C59 C60 -112.1(4) . . . . ?
C34 C31 C32 C33 -171.3(3) . . . . ?
C38 N4 C28 C29 88.6(4) . . . . ?
C38 N4 C28 C33 -90.5(4) . . . . ?
C38 C39 C40 C41 -0.7(7) . . . . ?
C39 C38 C43 C42 -2.4(6) . . . . ?
C39 C40 C41 C42 -1.3(7) . . . . ?
C39 C40 C41 C44 178.2(4) . . . . ?
C40 C41 C42 C43 1.4(6) . . . . ?
C41 C42 C43 C38 0.4(6) . . . . ?
C43 C38 C39 C40 2.6(6) . . . . ?
C44 C41 C42 C43 -178.0(4) . . . . ?
C45 C29 C30 C31 178.8(3) . . . . ?
C46 C59 C60 C61 179.3(3) . . . . ?
C47 C48 C49 C50 1.0(6) . . . . ?
C47 C48 C53 C54 58.3(4) . . . . ?
C47 C48 C53 C55 -62.8(5) . . . . ?
C47 C48 C53 C56 177.7(3) . . . . ?
C48 C47 C52 C45 -176.4(3) . . . . ?
C48 C47 C52 C51 2.2(5) . . . . ?
C48 C47 C52 K1 -85.9(3) . . . . ?
C48 C49 C50 C51 1.4(7) . . . . ?
C48 C49 C50 C57 -178.8(5) . . . . ?
C49 C48 C53 C54 -123.9(4) . . . . ?
C49 C48 C53 C55 115.0(4) . . . . ?
C49 C48 C53 C56 -4.5(5) . . . . ?
C49 C50 C51 C52 -2.1(6) . . . . ?
C50 C51 C52 C45 179.0(4) . . . . ?
C50 C51 C52 C47 0.4(6) . . . . ?
C50 C51 C52 K1 72.5(4) . . . . ?
C52 C47 C48 C49 -2.8(5) . . . . ?
C52 C47 C48 C53 175.1(3) . . . . ?
C52 C47 C48 K1 81.7(3) . . . . ?
C53 C48 C49 C50 -176.9(4) . . . . ?
C57 C50 C51 C52 178.1(4) . . . . ?
C58 C59 C60 C61 0.0(5) . . . . ?
C58 C63 C64 C65 177.4(3) . . . . ?
C58 C63 C64 C66 56.9(5) . . . . ?
C58 C63 C64 C67 -63.6(4) . . . . ?
C59 C58 C63 C62 0.6(5) . . . . ?
C59 C58 C63 C64 177.4(3) . . . . ?
C59 C60 C61 C62 0.9(6) . . . . ?
C59 C60 C61 C68 -178.9(4) . . . . ?
C60 C61 C62 C63 -1.1(6) . . . . ?
C61 C62 C63 C58 0.4(5) . . . . ?
C61 C62 C63 C64 -176.7(4) . . . . ?
C62 C63 C64 C65 -5.8(5) . . . . ?
C62 C63 C64 C66 -126.3(4) . . . . ?
C62 C63 C64 C67 113.2(4) . . . . ?
C63 C58 C59 C46 -180.0(3) . . . . ?
C63 C58 C59 C60 -0.7(5) . . . . ?
C68 C61 C62 C63 178.7(4) . . . . ?
N5 V2 O3 C88 -37.1(4) . . . . ?
N5 V2 O4 C99 -23.5(6) . . . . ?
N5 C69 C70 C71 174.0(3) . . . . ?
N5 C69 C70 C86 -5.2(5) . . . . ?
N5 C69 C74 C73 -174.6(3) . . . . ?
N5 C69 C74 C87 -2.3(5) . . . . ?
N5 C79 C80 C81 179.0(3) . . . . ?
N5 C79 C84 C83 180.0(3) . . . . ?
O3 V2 O4 C99 -153.8(5) . . . . ?
O3 C88 C89 C90 -175.0(3) . . . . ?
O3 C88 C89 C94 1.4(6) . . . . ?
O3 C88 C93 C86 -2.2(5) . . . . ?
O3 C88 C93 C92 176.4(4) . . . . ?
O4 V2 O3 C88 87.7(4) . . . . ?
O4 C99 C100 C87 7.9(5) . . . . ?
O4 C99 C100 C101 -173.6(3) . . . . ?
O4 C99 C104 C103 171.8(3) . . . . ?
O4 C99 C104 C105 -12.9(5) . . . . ?
C69 V2 O3 C88 -3.6(4) . . . . ?
C69 V2 O4 C99 -51.3(5) . . . . ?
C69 N5 C79 C80 164.3(3) . . . . ?
C69 N5 C79 C84 -15.0(5) . . . . ?
C69 C70 C71 C72 0.0(6) . . . . ?
C69 C70 C86 C93 120.4(4) . . . . ?
C69 C74 C87 C100 -109.7(4) . . . . ?
C70 C69 C74 C73 -3.0(5) . . . . ?
C70 C69 C74 C87 169.3(3) . . . . ?
C70 C71 C72 C73 -1.7(6) . . . . ?
C70 C71 C72 C75 -178.2(3) . . . . ?
C70 C86 C93 C88 -72.9(4) . . . . ?
C70 C86 C93 C92 108.5(4) . . . . ?
C71 C70 C86 C93 -58.7(5) . . . . ?
C71 C72 C73 C74 1.0(6) . . . . ?
C71 C72 C75 C76 -120.1(4) . . . . ?
C71 C72 C75 C77 120.2(4) . . . . ?
C71 C72 C75 C78 1.1(5) . . . . ?
C72 C73 C74 C69 1.3(6) . . . . ?
C72 C73 C74 C87 -171.1(3) . . . . ?
C73 C72 C75 C76 63.5(5) . . . . ?
C73 C72 C75 C77 -56.2(5) . . . . ?
C73 C72 C75 C78 -175.4(3) . . . . ?
C73 C74 C87 C100 62.6(4) . . . . ?
C74 C69 C70 C71 2.4(5) . . . . ?
C74 C69 C70 C86 -176.8(3) . . . . ?
C74 C87 C100 C99 52.6(4) . . . . ?
C74 C87 C100 C101 -126.0(3) . . . . ?
C75 C72 C73 C74 177.7(3) . . . . ?
C79 N5 C69 V2 -169.1(3) . . . . ?
C79 N5 C69 C70 112.3(4) . . . . ?
C79 N5 C69 C74 -76.1(4) . . . . ?
C79 C80 C81 C82 0.6(6) . . . . ?
C80 C79 C84 C83 0.6(5) . . . . ?
C80 C81 C82 C83 1.5(6) . . . . ?
C80 C81 C82 C85 -176.9(4) . . . . ?
C81 C82 C83 C84 -2.5(6) . . . . ?
C82 C83 C84 C79 1.5(6) . . . . ?
C84 C79 C80 C81 -1.6(5) . . . . ?
C85 C82 C83 C84 175.9(4) . . . . ?
C86 C70 C71 C72 179.2(3) . . . . ?
C87 C100 C101 C102 177.3(3) . . . . ?
C88 C89 C90 C91 -1.8(7) . . . . ?
C88 C89 C94 C95 47.8(5) . . . . ?
C88 C89 C94 C96 -73.9(5) . . . . ?
C88 C89 C94 C97 169.2(4) . . . . ?
C89 C88 C93 C86 -179.7(3) . . . . ?
C89 C88 C93 C92 -1.1(6) . . . . ?
C89 C90 C91 C92 -0.3(7) . . . . ?
C89 C90 C91 C98 178.7(5) . . . . ?
C90 C89 C94 C95 -135.8(4) . . . . ?
C90 C89 C94 C96 102.4(4) . . . . ?
C90 C89 C94 C97 -14.5(5) . . . . ?
C90 C91 C92 C93 1.7(7) . . . . ?
C91 C92 C93 C86 177.6(4) . . . . ?
C91 C92 C93 C88 -1.0(6) . . . . ?
C93 C88 C89 C90 2.5(5) . . . . ?
C93 C88 C89 C94 178.9(4) . . . . ?
C94 C89 C90 C91 -178.4(4) . . . . ?
C98 C91 C92 C93 -177.3(5) . . . . ?
C99 C100 C101 C102 -1.3(5) . . . . ?
C99 C104 C105 C106 -56.9(4) . . . . ?
C99 C104 C105 C107 -174.3(3) . . . . ?
C99 C104 C105 C108 64.8(4) . . . . ?
C100 C99 C104 C103 -11.2(5) . . . . ?
C100 C99 C104 C105 164.1(3) . . . . ?
C100 C101 C102 C103 -4.9(5) . . . . ?
C100 C101 C102 C109 177.9(3) . . . . ?
C101 C102 C103 C104 2.9(5) . . . . ?
C102 C103 C104 C99 5.1(5) . . . . ?
C102 C103 C104 C105 -170.2(3) . . . . ?
C103 C104 C105 C106 118.2(4) . . . . ?
C103 C104 C105 C107 0.9(5) . . . . ?
C103 C104 C105 C108 -120.1(4) . . . . ?
C104 C99 C100 C87 -169.1(3) . . . . ?
C104 C99 C100 C101 9.4(5) . . . . ?
C109 C102 C103 C104 -179.9(4) . . . . ?
K1 N1 C4 C5 115.0(3) . . . . ?
K1 N1 C4 C9 -56.6(3) . . . . ?
K1 C4 C5 C6 -96.6(4) . . . . ?
K1 C4 C5 C10 81.2(4) . . . . ?
K1 C4 C9 C8 121.9(4) . . . . ?
K1 C4 C9 C11 -58.8(4) . . . . ?
K1 O1 C47 C48 91.4(3) . . . . ?
K1 O1 C47 C52 -83.1(3) . . . . ?
K1 C47 C48 C49 -84.5(3) . . . . ?
K1 C47 C48 C53 93.4(3) . . . . ?
K1 C47 C52 C45 -90.5(3) . . . . ?
K1 C47 C52 C51 88.1(3) . . . . ?
K1 C48 C49 C50 -63.5(5) . . . . ?
K1 C48 C53 C54 127.6(2) . . . . ?
K1 C48 C53 C55 6.5(3) . . . . ?
K1 C48 C53 C56 -113.0(3) . . . . ?
K1 O5 C111 C112 30.1(7) . . . . ?
C110 O5 C111 C112 -170.5(6) . . . . ?
O5 C111 C112 O6 -62.5(8) . . . . ?
C111 C112 O6 K1 60.6(6) . . . . ?
C111 C112 O6 C113 -78.0(6) . . . . ?
K2 O7 C115 C116 -75.1(5) . . . . ?
K2 O9 C119 C120 64.4(3) . . . . ?
K2 C119 C120 O10 -20.9(3) . . . . ?
K2 O11 C123 C124 -64.9(3) . . . . ?
K2 O13 C127 C128 34.9(4) . . . . ?
C114 O7 C115 C116 91.5(6) . . . . ?
O7 C115 C116 O8 62.5(7) . . . . ?
C115 C116 O8 K2 -5.6(6) . . . . ?
C115 C116 O8 C117 177.0(5) . . . . ?
C118 O9 C119 K2 124.5(4) . . . . ?
C118 O9 C119 C120 -171.2(4) . . . . ?
O9 C119 C120 O10 -64.1(4) . . . . ?
C119 C120 O10 K2 29.5(4) . . . . ?
C119 C120 O10 C121 -172.0(3) . . . . ?
C122 O11 C123 C124 175.7(3) . . . . ?
O11 C123 C124 O12 67.4(4) . . . . ?
C123 C124 O12 K2 -33.3(4) . . . . ?
C123 C124 O12 C125 171.6(4) . . . . ?
C126 O13 C127 C128 -170.5(4) . . . . ?
O13 C127 C128 O14 -66.8(4) . . . . ?
C127 C128 O14 K2 62.5(4) . . . . ?
C127 C128 O14 C129 -174.7(3) . . . . ?

loop_
_platon_squeeze_void_nr
_platon_squeeze_void_average_x
_platon_squeeze_void_average_y
_platon_squeeze_void_average_z
_platon_squeeze_void_volume
_platon_squeeze_void_count_electrons
_platon_squeeze_void_content
1 0.000 0.000 0.000 569 116 ' '
2 0.387 0.071 0.912 8 0 ' '
3 0.500 0.500 0.500 50 1 ' '
4 0.613 0.929 0.088 9 0 ' '
